data_7046576
loop_
_publ_author_name
'Pinkas, Ji\<r\'i'
'Gyepes, R\'obert'
'C\'isa\<rov\'a, Ivana'
'Kubi\<sta, Ji\<r\'i'
'Hor\'a\<cek, Michal'
'\<Zilkov\'a, Nad\<e\<Zda'
'Mach, Karel'

_publ_section_title
;
 Hydrogenation of titanocene and zirconocene bis(trimethylsilyl)acetylene
 complexes.
;
_journal_issue 27
_journal_name_full 'Dalton transactions (Cambridge, England : 2003)'
_journal_page_first 8921
_journal_page_last 8932
_journal_paper_doi 10.1039/c8dt01909f
_journal_volume 47
_journal_year 2018
_chemical_formula_moiety 'C22 H33 Ti'
_chemical_formula_sum 'C22 H33 Ti'
_chemical_formula_weight 345.38
_space_group_IT_number 76
_space_group_name_Hall 'P 4w'
_space_group_name_H-M_alt 'P 41'
_symmetry_cell_setting tetragonal
_symmetry_space_group_name_Hall 'P 4w'
_symmetry_space_group_name_H-M 'P 41'
_atom_sites_solution_hydrogens geom
_atom_sites_solution_primary direct
_atom_sites_solution_secondary difmap
_audit_creation_method SHELXL-97
_audit_update_record
;
2018-03-11 deposited with the CCDC.
2018-06-05 downloaded from the CCDC.
;
_cell_angle_alpha 90.00
_cell_angle_beta 90.00
_cell_angle_gamma 90.00
_cell_formula_units_Z 16
_cell_length_a 15.558(3)
_cell_length_b 15.558(3)
_cell_length_c 31.543(7)
_cell_measurement_reflns_used 1596
_cell_measurement_temperature 150(2)
_cell_measurement_theta_max 21.6072
_cell_measurement_theta_min 2.6184
_cell_volume 7635(3)
_computing_structure_refinement 'SHELXL-97 (Sheldrick, 1997)'
_computing_structure_solution 'SHELXS-97 (Sheldrick, 1990)'
_diffrn_ambient_temperature 150(2)
_diffrn_measured_fraction_theta_full 0.983
_diffrn_measured_fraction_theta_max 0.983
_diffrn_measurement_device_type 'Nonius KappaCCD equipped with Bruker APEXII detector'
_diffrn_radiation_monochromator graphite
_diffrn_radiation_source 'fine-focus sealed tube'
_diffrn_radiation_type MoK\a
_diffrn_radiation_wavelength 0.71073
_diffrn_reflns_av_R_equivalents 0.0855
_diffrn_reflns_av_sigmaI/netI 0.1228
_diffrn_reflns_limit_h_max 11
_diffrn_reflns_limit_h_min -19
_diffrn_reflns_limit_k_max 13
_diffrn_reflns_limit_k_min -12
_diffrn_reflns_limit_l_max 38
_diffrn_reflns_limit_l_min -8
_diffrn_reflns_number 16673
_diffrn_reflns_theta_full 26.00
_diffrn_reflns_theta_max 26.00
_diffrn_reflns_theta_min 1.31
_exptl_absorpt_coefficient_mu 0.447
_exptl_crystal_colour 'dark red'
_exptl_crystal_density_diffrn 1.202
_exptl_crystal_density_method 'not measured'
_exptl_crystal_description 'fragment in grease'
_exptl_crystal_F_000 2992
_refine_diff_density_max 0.466
_refine_diff_density_min -0.427
_refine_diff_density_rms 0.073
_refine_ls_abs_structure_details 'Flack H D (1983), Acta Cryst. A39, 876-881'
_refine_ls_abs_structure_Flack 0.55(10)
_refine_ls_extinction_method none
_refine_ls_goodness_of_fit_ref 1.013
_refine_ls_hydrogen_treatment constr
_refine_ls_matrix_type full
_refine_ls_number_parameters 866
_refine_ls_number_reflns 8956
_refine_ls_number_restraints 91
_refine_ls_restrained_S_all 1.014
_refine_ls_R_factor_all 0.1307
_refine_ls_R_factor_gt 0.0713
_refine_ls_shift/su_max 0.008
_refine_ls_shift/su_mean 0.000
_refine_ls_structure_factor_coef Fsqd
_refine_ls_weighting_details 'calc w=1/[\s^2^(Fo^2^)+(0.0679P)^2^+7.0904P] where P=(Fo^2^+2Fc^2^)/3'
_refine_ls_weighting_scheme calc
_refine_ls_wR_factor_gt 0.1471
_refine_ls_wR_factor_ref 0.1774
_reflns_number_gt 5567
_reflns_number_total 8956
_reflns_threshold_expression >2sigma(I)
_cod_data_source_file c8dt01909f2.cif
_cod_data_source_block tbutimehbuta
_cod_depositor_comments
;
The following automatic conversions were performed:

'_symmetry_cell_setting' value 'Tetragonal' changed to 'tetragonal'
according to
/home/data/users/saulius/crontab/automatic-downloads/rss-feeds/RSC/lib/dictionaries/cif_core.dic
dictionary named 'cif_core.dic' version 2.4.2 from 2011-04-26.

Automatic conversion script
Id: cif_fix_values 4973 2017-02-22 13:04:09Z antanas 

 Adding full bibliography for 7046575--7046576.cif.
;
_cod_original_sg_symbol_Hall 'P 4cw'
_cod_database_code 7046576

loop_
_symmetry_equiv_pos_as_xyz
'x, y, z'
'-y, x, z+1/4'
'-x, -y, z+1/2'
'y, -x, z+3/4'

loop_
_atom_site_label
_atom_site_type_symbol
_atom_site_fract_x
_atom_site_fract_y
_atom_site_fract_z
_atom_site_U_iso_or_equiv
_atom_site_adp_type
_atom_site_occupancy
_atom_site_symmetry_multiplicity
_atom_site_calc_flag
_atom_site_refinement_flags
Ti1 Ti 0.59555(10) 0.58813(10) 0.01083(5) 0.0228(4) Uani 1 1 d .
C1 C 0.6922(6) 0.4739(6) 0.0109(3) 0.031(2) Uani 1 1 d .
H1 H 0.7514 0.4873 0.0074 0.037 Uiso 1 1 calc R
C2 C 0.6332(6) 0.4560(6) -0.0225(3) 0.025(2) Uani 1 1 d .
C3 C 0.5547(6) 0.4360(6) -0.0039(3) 0.031(2) Uani 1 1 d .
C4 C 0.5627(6) 0.4442(6) 0.0413(3) 0.028(2) Uani 1 1 d .
C5 C 0.6474(6) 0.4686(6) 0.0507(3) 0.030(2) Uani 1 1 d .
C6 C 0.6872(7) 0.4759(6) 0.0936(3) 0.043(3) Uani 1 1 d .
H6A H 0.6583 0.5214 0.1097 0.065 Uiso 1 1 calc R
H6B H 0.7483 0.4900 0.0907 0.065 Uiso 1 1 calc R
H6C H 0.6812 0.4212 0.1087 0.065 Uiso 1 1 calc R
C7 C 0.4951(6) 0.4189(6) 0.0733(3) 0.038(2) Uani 1 1 d .
H7A H 0.4939 0.3561 0.0762 0.057 Uiso 1 1 calc R
H7B H 0.4387 0.4392 0.0638 0.057 Uiso 1 1 calc R
H7C H 0.5088 0.4448 0.1008 0.057 Uiso 1 1 calc R
C8 C 0.4775(6) 0.3974(6) -0.0257(3) 0.036(2) Uani 1 1 d .
H8A H 0.4761 0.4161 -0.0553 0.054 Uiso 1 1 calc R
H8B H 0.4250 0.4163 -0.0113 0.054 Uiso 1 1 calc R
H8C H 0.4813 0.3345 -0.0245 0.054 Uiso 1 1 calc R
C9 C 0.6554(7) 0.4475(6) -0.0692(3) 0.037(3) Uani 1 1 d .
H9A H 0.6325 0.3932 -0.0801 0.056 Uiso 1 1 calc R
H9B H 0.7180 0.4484 -0.0727 0.056 Uiso 1 1 calc R
H9C H 0.6301 0.4956 -0.0849 0.056 Uiso 1 1 calc R
C10 C 0.6110(6) 0.7398(6) 0.0061(3) 0.028(2) Uani 1 1 d .
H10 H 0.5611 0.7744 0.0089 0.034 Uiso 1 1 calc R
C11 C 0.6436(7) 0.7070(6) -0.0325(3) 0.033(2) Uani 1 1 d .
C12 C 0.7203(7) 0.6597(6) -0.0224(3) 0.032(2) Uani 1 1 d .
C13 C 0.7328(6) 0.6655(6) 0.0219(3) 0.026(2) Uani 1 1 d .
C14 C 0.6637(6) 0.7133(6) 0.0396(3) 0.030(2) Uani 1 1 d .
C15 C 0.6569(7) 0.7396(7) 0.0861(3) 0.048(3) Uani 1 1 d .
H15A H 0.6878 0.7938 0.0905 0.072 Uiso 1 1 calc R
H15B H 0.6821 0.6947 0.1039 0.072 Uiso 1 1 calc R
H15C H 0.5962 0.7473 0.0936 0.072 Uiso 1 1 calc R
C16 C 0.8125(7) 0.6378(7) 0.0455(4) 0.058(4) Uani 1 1 d .
H16A H 0.8385 0.5884 0.0311 0.087 Uiso 1 1 calc R
H16B H 0.7971 0.6216 0.0746 0.087 Uiso 1 1 calc R
H16C H 0.8537 0.6854 0.0462 0.087 Uiso 1 1 calc R
C17 C 0.7817(7) 0.6265(7) -0.0545(4) 0.050(3) Uani 1 1 d .
H17A H 0.8184 0.6735 -0.0644 0.075 Uiso 1 1 calc R
H17B H 0.7497 0.6025 -0.0785 0.075 Uiso 1 1 calc R
H17C H 0.8174 0.5816 -0.0417 0.075 Uiso 1 1 calc R
C18 C 0.6122(8) 0.7264(7) -0.0765(3) 0.054(3) Uani 1 1 d .
H18A H 0.5607 0.7626 -0.0748 0.081 Uiso 1 1 calc R
H18B H 0.5982 0.6726 -0.0910 0.081 Uiso 1 1 calc R
H18C H 0.6572 0.7568 -0.0922 0.081 Uiso 1 1 calc R
C19 C 0.4433(6) 0.5963(7) 0.0165(4) 0.038(3) Uani 1 1 d U
H19 H 0.4050 0.5490 0.0185 0.045 Uiso 1 1 calc R
C20 C 0.4567(7) 0.6278(7) -0.0234(4) 0.043(3) Uani 1 1 d .
H20 H 0.4923 0.6771 -0.0264 0.051 Uiso 1 1 calc R
C21 C 0.4189(8) 0.5895(8) -0.0626(4) 0.061(3) Uani 1 1 d .
H21A H 0.3874 0.5370 -0.0552 0.092 Uiso 1 1 calc R
H21B H 0.4650 0.5754 -0.0826 0.092 Uiso 1 1 calc R
H21C H 0.3794 0.6308 -0.0756 0.092 Uiso 1 1 calc R
C22 C 0.4791(6) 0.6250(7) 0.0554(3) 0.043(3) Uani 1 1 d .
H22A H 0.4697 0.5874 0.0803 0.051 Uiso 1 1 calc R
H22B H 0.4723 0.6869 0.0619 0.051 Uiso 1 1 calc R
Ti2 Ti 0.09373(11) 0.27399(10) 0.24834(6) 0.0258(4) Uani 1 1 d .
C23 C -0.0227(6) 0.1817(5) 0.2445(3) 0.032(2) Uani 1 1 d .
H23 H -0.0095 0.1224 0.2419 0.038 Uiso 1 1 calc R
C24 C -0.0342(6) 0.2267(6) 0.2832(3) 0.029(2) Uani 1 1 d .
C25 C -0.0546(6) 0.3135(6) 0.2728(3) 0.031(2) Uani 1 1 d .
C26 C -0.0537(6) 0.3204(7) 0.2288(3) 0.036(3) Uani 1 1 d .
C27 C -0.0344(7) 0.2406(7) 0.2101(3) 0.039(3) Uani 1 1 d .
C28 C -0.0324(8) 0.2184(8) 0.1637(3) 0.061(4) Uani 1 1 d .
H28A H -0.0227 0.1565 0.1604 0.091 Uiso 1 1 calc R
H28B H 0.0142 0.2501 0.1499 0.091 Uiso 1 1 calc R
H28C H -0.0874 0.2341 0.1507 0.091 Uiso 1 1 calc R
C29 C -0.0834(7) 0.3984(7) 0.2039(4) 0.059(3) Uani 1 1 d .
H29A H -0.0457 0.4068 0.1794 0.088 Uiso 1 1 calc R
H29B H -0.0810 0.4494 0.2222 0.088 Uiso 1 1 calc R
H29C H -0.1425 0.3895 0.1942 0.088 Uiso 1 1 calc R
C30 C -0.0813(7) 0.3796(7) 0.3049(4) 0.051(3) Uani 1 1 d .
H30A H -0.1442 0.3820 0.3064 0.077 Uiso 1 1 calc R
H30B H -0.0589 0.4360 0.2966 0.077 Uiso 1 1 calc R
H30C H -0.0582 0.3639 0.3328 0.077 Uiso 1 1 calc R
C31 C -0.0374(7) 0.1902(8) 0.3273(3) 0.053(3) Uani 1 1 d .
H31A H -0.0005 0.2243 0.3460 0.080 Uiso 1 1 calc R
H31B H -0.0171 0.1306 0.3268 0.080 Uiso 1 1 calc R
H31C H -0.0967 0.1919 0.3377 0.080 Uiso 1 1 calc R
C32 C 0.2442(7) 0.2539(6) 0.2465(3) 0.038(3) Uani 1 1 d U
H32 H 0.2787 0.3043 0.2472 0.046 Uiso 1 1 calc R
C33 C 0.2165(6) 0.2144(7) 0.2102(3) 0.034(2) Uani 1 1 d .
C34 C 0.1650(6) 0.1419(7) 0.2235(3) 0.032(2) Uani 1 1 d .
C35 C 0.1656(6) 0.1397(6) 0.2686(3) 0.025(2) Uani 1 1 d U
C36 C 0.2148(6) 0.2098(7) 0.2830(3) 0.031(2) Uani 1 1 d .
C37 C 0.2375(8) 0.2281(8) 0.3285(3) 0.059(4) Uani 1 1 d .
H37A H 0.1879 0.2156 0.3466 0.088 Uiso 1 1 calc R
H37B H 0.2535 0.2887 0.3315 0.088 Uiso 1 1 calc R
H37C H 0.2860 0.1918 0.3370 0.088 Uiso 1 1 calc R
C38 C 0.1318(7) 0.0646(7) 0.2949(4) 0.048(3) Uani 1 1 d .
H38A H 0.1764 0.0203 0.2971 0.072 Uiso 1 1 calc R
H38B H 0.0809 0.0402 0.2811 0.072 Uiso 1 1 calc R
H38C H 0.1163 0.0849 0.3233 0.072 Uiso 1 1 calc R
C39 C 0.1303(8) 0.0718(7) 0.1947(3) 0.054(3) Uani 1 1 d .
H39A H 0.1762 0.0308 0.1882 0.080 Uiso 1 1 calc R
H39B H 0.1092 0.0976 0.1683 0.080 Uiso 1 1 calc R
H39C H 0.0830 0.0419 0.2090 0.080 Uiso 1 1 calc R
C40 C 0.2348(8) 0.2324(8) 0.1642(3) 0.057(3) Uani 1 1 d .
H40A H 0.2574 0.2909 0.1612 0.085 Uiso 1 1 calc R
H40B H 0.1816 0.2269 0.1478 0.085 Uiso 1 1 calc R
H40C H 0.2773 0.1912 0.1536 0.085 Uiso 1 1 calc R
C41 C 0.1058(7) 0.4258(6) 0.2518(3) 0.037(3) Uani 1 1 d U
H41 H 0.0585 0.4640 0.2546 0.044 Uiso 1 1 calc R
C42 C 0.1459(8) 0.3996(7) 0.2884(4) 0.056(3) Uani 1 1 d U
H42 H 0.1916 0.3594 0.2863 0.067 Uiso 1 1 calc R
C43 C 0.1216(9) 0.4305(9) 0.3293(5) 0.091(5) Uani 1 1 d .
H43A H 0.0694 0.4654 0.3269 0.136 Uiso 1 1 calc R
H43B H 0.1681 0.4656 0.3411 0.136 Uiso 1 1 calc R
H43C H 0.1106 0.3815 0.3482 0.136 Uiso 1 1 calc R
C44 C 0.1294(7) 0.4003(7) 0.2102(4) 0.051(3) Uani 1 1 d .
H44A H 0.1907 0.4075 0.2025 0.061 Uiso 1 1 calc R
H44B H 0.0895 0.4170 0.1872 0.061 Uiso 1 1 calc R
Ti3 Ti 0.59515(10) 0.09496(10) 0.24775(5) 0.0263(4) Uani 1 1 d .
C45 C 0.5787(6) -0.0565(6) 0.2544(3) 0.024(2) Uani 1 1 d U
H45 H 0.6299 -0.0888 0.2584 0.029 Uiso 1 1 calc R
C46 C 0.5291(6) -0.0210(6) 0.2870(3) 0.028(2) Uani 1 1 d .
C47 C 0.4597(6) 0.0239(6) 0.2680(3) 0.028(2) Uani 1 1 d .
C48 C 0.4698(6) 0.0146(7) 0.2230(3) 0.034(2) Uani 1 1 d .
C49 C 0.5420(7) -0.0376(7) 0.2150(3) 0.035(3) Uani 1 1 d .
C50 C 0.5703(7) -0.0691(7) 0.1725(3) 0.042(3) Uani 1 1 d .
H50A H 0.5243 -0.1035 0.1597 0.062 Uiso 1 1 calc R
H50B H 0.6219 -0.1045 0.1757 0.062 Uiso 1 1 calc R
H50C H 0.5832 -0.0198 0.1542 0.062 Uiso 1 1 calc R
C51 C 0.4016(7) 0.0404(7) 0.1912(3) 0.047(3) Uani 1 1 d .
H51A H 0.4271 0.0437 0.1629 0.071 Uiso 1 1 calc R
H51B H 0.3780 0.0966 0.1990 0.071 Uiso 1 1 calc R
H51C H 0.3554 -0.0025 0.1912 0.071 Uiso 1 1 calc R
C52 C 0.3833(6) 0.0599(6) 0.2908(3) 0.041(3) Uani 1 1 d .
H52A H 0.3398 0.0149 0.2942 0.062 Uiso 1 1 calc R
H52B H 0.3591 0.1075 0.2743 0.062 Uiso 1 1 calc R
H52C H 0.4010 0.0809 0.3187 0.062 Uiso 1 1 calc R
C53 C 0.5403(7) -0.0318(6) 0.3343(3) 0.040(3) Uani 1 1 d .
H53A H 0.5037 -0.0789 0.3443 0.060 Uiso 1 1 calc R
H53B H 0.5238 0.0216 0.3487 0.060 Uiso 1 1 calc R
H53C H 0.6005 -0.0450 0.3406 0.060 Uiso 1 1 calc R
C54 C 0.5001(6) 0.2102(5) 0.2412(3) 0.033(2) Uani 1 1 d .
H54 H 0.4407 0.1961 0.2401 0.040 Uiso 1 1 calc R
C55 C 0.5560(8) 0.2171(6) 0.2054(3) 0.041(3) Uani 1 1 d .
C56 C 0.6349(8) 0.2395(7) 0.2209(4) 0.045(3) Uani 1 1 d .
C57 C 0.6309(7) 0.2473(6) 0.2660(4) 0.038(3) Uani 1 1 d .
C58 C 0.5467(6) 0.2275(6) 0.2780(3) 0.032(2) Uani 1 1 d U
C59 C 0.5121(8) 0.2329(7) 0.3232(3) 0.050(3) Uani 1 1 d .
H59A H 0.5532 0.2062 0.3427 0.076 Uiso 1 1 calc R
H59B H 0.4570 0.2027 0.3249 0.076 Uiso 1 1 calc R
H59C H 0.5040 0.2933 0.3310 0.076 Uiso 1 1 calc R
C60 C 0.7012(7) 0.2808(7) 0.2938(4) 0.058(3) Uani 1 1 d .
H60A H 0.7072 0.3430 0.2896 0.087 Uiso 1 1 calc R
H60B H 0.7554 0.2523 0.2865 0.087 Uiso 1 1 calc R
H60C H 0.6872 0.2692 0.3235 0.087 Uiso 1 1 calc R
C61 C 0.7113(8) 0.2698(7) 0.1946(4) 0.064(4) Uani 1 1 d .
H61A H 0.7082 0.2444 0.1662 0.096 Uiso 1 1 calc R
H61B H 0.7648 0.2519 0.2084 0.096 Uiso 1 1 calc R
H61C H 0.7100 0.3326 0.1923 0.096 Uiso 1 1 calc R
C62 C 0.5304(10) 0.2116(8) 0.1592(3) 0.071(4) Uani 1 1 d .
H62A H 0.5423 0.2667 0.1453 0.106 Uiso 1 1 calc R
H62B H 0.4689 0.1987 0.1571 0.106 Uiso 1 1 calc R
H62C H 0.5634 0.1660 0.1453 0.106 Uiso 1 1 calc R
C63 C 0.7472(7) 0.0883(6) 0.2545(4) 0.039(3) Uani 1 1 d .
H63 H 0.7854 0.1359 0.2535 0.047 Uiso 1 1 calc R
C64 C 0.7323(7) 0.0461(8) 0.2167(3) 0.045(3) Uani 1 1 d U
H64 H 0.6933 -0.0008 0.2170 0.054 Uiso 1 1 calc R
C65 C 0.7732(7) 0.0688(7) 0.1748(4) 0.053(3) Uani 1 1 d .
H65A H 0.8146 0.1155 0.1790 0.079 Uiso 1 1 calc R
H65B H 0.7286 0.0874 0.1549 0.079 Uiso 1 1 calc R
H65C H 0.8029 0.0183 0.1634 0.079 Uiso 1 1 calc R
C66 C 0.7131(7) 0.0691(7) 0.2928(3) 0.038(3) Uani 1 1 d .
H66A H 0.7227 0.1119 0.3156 0.046 Uiso 1 1 calc R
H66B H 0.7206 0.0091 0.3026 0.046 Uiso 1 1 calc R
Ti4 Ti 0.91348(10) 0.77304(10) 0.23854(5) 0.0196(3) Uani 1 1 d .
C67 C 0.9318(6) 0.9245(5) 0.2378(3) 0.0222(19) Uani 1 1 d U
H67 H 0.8815 0.9578 0.2331 0.027 Uiso 1 1 calc R
C68 C 0.9874(6) 0.8934(6) 0.2057(3) 0.026(2) Uani 1 1 d .
C69 C 1.0531(7) 0.8464(6) 0.2257(3) 0.030(2) Uani 1 1 d .
C70 C 1.0371(5) 0.8480(6) 0.2706(3) 0.0201(19) Uani 1 1 d U
C71 C 0.9629(6) 0.8982(6) 0.2779(3) 0.023(2) Uani 1 1 d .
C72 C 0.9292(6) 0.9256(6) 0.3205(3) 0.028(2) Uani 1 1 d .
H72A H 0.9259 0.8755 0.3393 0.042 Uiso 1 1 calc R
H72B H 0.8719 0.9507 0.3171 0.042 Uiso 1 1 calc R
H72C H 0.9680 0.9684 0.3328 0.042 Uiso 1 1 calc R
C73 C 1.1001(6) 0.8174(6) 0.3037(3) 0.037(2) Uani 1 1 d U
H73A H 1.1461 0.8599 0.3070 0.056 Uiso 1 1 calc R
H73B H 1.1248 0.7623 0.2949 0.056 Uiso 1 1 calc R
H73C H 1.0703 0.8101 0.3309 0.056 Uiso 1 1 calc R
C74 C 1.1366(7) 0.8156(7) 0.2057(3) 0.046(3) Uani 1 1 d .
H74A H 1.1289 0.8100 0.1750 0.069 Uiso 1 1 calc R
H74B H 1.1524 0.7597 0.2177 0.069 Uiso 1 1 calc R
H74C H 1.1824 0.8573 0.2115 0.069 Uiso 1 1 calc R
C75 C 0.9805(8) 0.9106(7) 0.1586(3) 0.049(3) Uani 1 1 d .
H75A H 0.9346 0.9524 0.1534 0.074 Uiso 1 1 calc R
H75B H 0.9673 0.8569 0.1438 0.074 Uiso 1 1 calc R
H75C H 1.0351 0.9338 0.1482 0.074 Uiso 1 1 calc R
C76 C 0.8792(6) 0.6291(6) 0.2107(3) 0.025(2) Uani 1 1 d .
C77 C 0.8685(6) 0.6241(5) 0.2550(3) 0.024(2) Uani 1 1 d .
C78 C 0.9497(6) 0.6430(5) 0.2743(3) 0.025(2) Uani 1 1 d .
C79 C 1.0093(6) 0.6577(5) 0.2412(3) 0.032(2) Uani 1 1 d .
H79 H 1.0687 0.6696 0.2448 0.038 Uiso 1 1 calc R
C80 C 0.9654(6) 0.6519(6) 0.2016(3) 0.026(2) Uani 1 1 d .
C81 C 1.0049(8) 0.6572(8) 0.1572(3) 0.058(3) Uani 1 1 d .
H81A H 1.0128 0.5991 0.1459 0.087 Uiso 1 1 calc R
H81B H 1.0607 0.6863 0.1588 0.087 Uiso 1 1 calc R
H81C H 0.9665 0.6897 0.1386 0.087 Uiso 1 1 calc R
C82 C 0.9710(7) 0.6364(7) 0.3204(3) 0.048(3) Uani 1 1 d .
H82A H 0.9323 0.6737 0.3367 0.072 Uiso 1 1 calc R
H82B H 1.0306 0.6545 0.3250 0.072 Uiso 1 1 calc R
H82C H 0.9639 0.5768 0.3298 0.072 Uiso 1 1 calc R
C83 C 0.7920(7) 0.5864(7) 0.2786(3) 0.044(3) Uani 1 1 d .
H83A H 0.7386 0.6045 0.2648 0.066 Uiso 1 1 calc R
H83B H 0.7923 0.6070 0.3080 0.066 Uiso 1 1 calc R
H83C H 0.7958 0.5236 0.2784 0.066 Uiso 1 1 calc R
C84 C 0.8133(7) 0.6012(7) 0.1779(3) 0.044(3) Uani 1 1 d .
H84A H 0.8135 0.5383 0.1756 0.066 Uiso 1 1 calc R
H84B H 0.8279 0.6264 0.1503 0.066 Uiso 1 1 calc R
H84C H 0.7561 0.6207 0.1866 0.066 Uiso 1 1 calc R
C85 C 0.7617(6) 0.7817(6) 0.2325(3) 0.025(2) Uani 1 1 d U
H85 H 0.7221 0.7353 0.2310 0.030 Uiso 1 1 calc R
C86 C 0.7775(6) 0.8177(6) 0.2722(3) 0.026(2) Uani 1 1 d .
H86 H 0.8150 0.8658 0.2736 0.031 Uiso 1 1 calc R
C87 C 0.7394(6) 0.7854(6) 0.3132(3) 0.035(2) Uani 1 1 d .
H87A H 0.7117 0.7297 0.3083 0.053 Uiso 1 1 calc R
H87B H 0.6966 0.8267 0.3235 0.053 Uiso 1 1 calc R
H87C H 0.7850 0.7788 0.3344 0.053 Uiso 1 1 calc R
C88 C 0.8006(6) 0.8096(6) 0.1945(3) 0.027(2) Uani 1 1 d U
H88A H 0.7946 0.8715 0.1879 0.033 Uiso 1 1 calc R
H88B H 0.7919 0.7722 0.1695 0.033 Uiso 1 1 calc R

loop_
_atom_site_aniso_label
_atom_site_aniso_U_11
_atom_site_aniso_U_22
_atom_site_aniso_U_33
_atom_site_aniso_U_23
_atom_site_aniso_U_13
_atom_site_aniso_U_12
Ti1 0.0144(8) 0.0171(8) 0.0370(8) -0.0001(7) 0.0027(7) 0.0016(7)
C1 0.023(5) 0.027(5) 0.043(5) -0.005(4) 0.001(4) -0.001(4)
C2 0.023(5) 0.020(5) 0.031(4) 0.004(4) 0.004(4) 0.007(4)
C3 0.031(6) 0.020(5) 0.040(5) 0.007(4) -0.001(5) 0.000(4)
C4 0.028(6) 0.010(5) 0.045(5) 0.007(4) 0.016(4) 0.002(4)
C5 0.032(6) 0.021(5) 0.035(5) -0.002(4) 0.004(4) -0.004(4)
C6 0.054(7) 0.024(6) 0.052(6) -0.002(5) -0.008(5) 0.007(5)
C7 0.027(6) 0.020(5) 0.065(6) 0.005(5) 0.013(5) -0.006(4)
C8 0.029(6) 0.027(6) 0.053(6) -0.004(5) -0.003(5) -0.001(5)
C9 0.051(7) 0.020(5) 0.041(5) -0.013(4) 0.007(5) -0.013(5)
C10 0.015(5) 0.013(4) 0.056(6) 0.003(4) -0.001(4) 0.002(4)
C11 0.035(6) 0.027(6) 0.037(5) 0.008(4) -0.003(4) -0.009(5)
C12 0.024(6) 0.024(6) 0.048(5) -0.008(4) 0.014(4) -0.014(5)
C13 0.009(5) 0.019(5) 0.051(5) 0.002(4) 0.000(4) 0.002(4)
C14 0.035(6) 0.020(5) 0.034(5) -0.002(4) 0.002(4) -0.009(5)
C15 0.063(8) 0.039(6) 0.043(5) -0.005(5) 0.016(5) -0.028(6)
C16 0.028(7) 0.037(7) 0.108(9) 0.013(7) -0.027(6) -0.002(5)
C17 0.043(7) 0.034(7) 0.074(7) -0.009(6) 0.026(6) -0.005(5)
C18 0.054(8) 0.051(8) 0.057(6) 0.015(6) -0.014(6) -0.024(6)
C19 0.017(5) 0.031(5) 0.065(6) -0.001(5) 0.003(5) 0.010(4)
C20 0.035(7) 0.014(5) 0.080(8) -0.003(5) -0.015(6) 0.004(5)
C21 0.060(9) 0.054(8) 0.069(7) 0.008(6) -0.021(7) -0.005(7)
C22 0.032(6) 0.029(6) 0.068(7) -0.011(5) 0.026(5) -0.011(5)
Ti2 0.0191(9) 0.0127(8) 0.0455(9) -0.0008(7) -0.0047(7) -0.0009(7)
C23 0.027(5) 0.011(4) 0.057(6) -0.010(4) -0.004(5) -0.002(4)
C24 0.017(5) 0.020(5) 0.051(5) 0.007(4) 0.007(4) 0.005(4)
C25 0.011(5) 0.011(5) 0.070(7) -0.001(5) 0.006(5) -0.002(4)
C26 0.023(6) 0.029(6) 0.056(6) 0.000(5) -0.019(5) 0.000(5)
C27 0.023(6) 0.045(7) 0.049(6) 0.001(5) -0.011(5) -0.001(5)
C28 0.044(7) 0.080(10) 0.058(7) -0.004(6) -0.029(6) -0.013(7)
C29 0.040(7) 0.046(8) 0.089(8) 0.014(6) -0.026(6) 0.003(6)
C30 0.025(6) 0.038(7) 0.091(8) -0.030(6) -0.005(6) 0.010(5)
C31 0.043(7) 0.063(8) 0.055(6) 0.015(6) 0.024(5) 0.014(6)
C32 0.030(5) 0.018(5) 0.065(6) 0.010(5) 0.008(5) 0.008(4)
C33 0.024(6) 0.029(6) 0.050(6) 0.013(5) 0.006(5) 0.005(5)
C34 0.019(5) 0.028(6) 0.049(5) -0.001(4) 0.011(4) 0.000(5)
C35 0.014(4) 0.016(4) 0.046(5) 0.006(4) 0.004(4) -0.004(4)
C36 0.020(6) 0.027(6) 0.046(5) -0.004(4) -0.008(4) 0.002(5)
C37 0.060(8) 0.059(8) 0.058(7) -0.020(6) -0.026(6) 0.029(7)
C38 0.038(7) 0.033(6) 0.073(7) 0.028(5) 0.016(6) 0.012(5)
C39 0.058(8) 0.045(7) 0.058(7) -0.023(6) 0.008(6) 0.008(6)
C40 0.048(8) 0.070(9) 0.052(6) 0.023(6) 0.002(6) -0.003(7)
C41 0.032(5) 0.013(4) 0.065(6) 0.002(4) -0.008(5) -0.004(4)
C42 0.065(7) 0.033(6) 0.068(6) -0.021(5) -0.020(5) 0.009(5)
C43 0.061(10) 0.070(10) 0.141(14) -0.024(10) 0.034(10) 0.011(8)
C44 0.019(6) 0.042(7) 0.091(9) 0.026(6) 0.004(6) 0.001(5)
Ti3 0.0195(9) 0.0127(8) 0.0467(9) 0.0016(7) 0.0064(7) 0.0053(7)
C45 0.018(4) 0.010(4) 0.044(5) 0.008(4) 0.004(4) 0.000(4)
C46 0.024(6) 0.018(5) 0.041(5) 0.004(4) 0.008(4) 0.006(4)
C47 0.022(5) 0.024(6) 0.039(5) 0.008(4) 0.003(4) 0.007(4)
C48 0.022(6) 0.029(6) 0.049(6) 0.009(5) -0.009(4) -0.011(5)
C49 0.035(6) 0.025(6) 0.045(6) -0.004(4) 0.022(5) -0.010(5)
C50 0.039(6) 0.036(6) 0.050(6) -0.001(5) 0.008(5) -0.014(5)
C51 0.042(7) 0.025(6) 0.075(7) 0.011(5) -0.023(6) 0.004(5)
C52 0.027(6) 0.020(5) 0.077(7) 0.008(5) 0.022(5) 0.012(4)
C53 0.051(7) 0.019(5) 0.051(6) 0.011(4) 0.000(5) 0.004(5)
C54 0.030(6) 0.013(5) 0.057(6) 0.011(4) 0.003(5) 0.006(4)
C55 0.065(8) 0.017(5) 0.039(5) 0.011(4) 0.007(5) 0.019(5)
C56 0.042(7) 0.021(6) 0.071(7) 0.007(5) 0.022(6) 0.007(6)
C57 0.030(6) 0.015(5) 0.068(7) -0.004(5) 0.010(5) -0.007(5)
C58 0.026(5) 0.020(5) 0.049(5) -0.010(4) 0.007(4) 0.009(4)
C59 0.072(9) 0.029(6) 0.050(6) -0.005(5) 0.021(6) 0.006(6)
C60 0.037(7) 0.033(7) 0.104(9) -0.022(6) -0.005(6) -0.003(5)
C61 0.064(9) 0.022(6) 0.106(10) 0.019(6) 0.046(8) 0.018(6)
C62 0.111(12) 0.046(8) 0.056(7) 0.027(6) 0.005(7) 0.031(8)
C63 0.022(5) 0.025(6) 0.070(7) -0.006(5) 0.010(5) 0.011(4)
C64 0.027(5) 0.047(6) 0.061(6) 0.002(5) 0.024(5) -0.007(5)
C65 0.050(7) 0.045(7) 0.063(7) -0.001(6) 0.019(6) 0.005(6)
C66 0.037(6) 0.021(6) 0.056(6) 0.004(5) -0.002(5) 0.012(5)
Ti4 0.0161(8) 0.0121(8) 0.0305(7) -0.0025(6) -0.0023(6) 0.0018(7)
C67 0.020(4) 0.010(4) 0.037(4) 0.003(3) -0.013(4) 0.002(3)
C68 0.031(6) 0.017(5) 0.031(4) 0.003(4) 0.003(4) -0.007(4)
C69 0.033(6) 0.010(5) 0.046(5) 0.000(4) 0.006(4) -0.002(4)
C70 0.010(4) 0.018(4) 0.032(4) -0.002(3) -0.004(3) 0.008(3)
C71 0.021(5) 0.013(5) 0.036(4) -0.012(4) -0.009(4) 0.001(4)
C72 0.036(6) 0.018(5) 0.030(4) -0.013(4) -0.005(4) -0.003(4)
C73 0.019(5) 0.034(5) 0.059(5) 0.002(4) -0.016(4) 0.009(4)
C74 0.031(6) 0.043(7) 0.063(7) 0.004(5) 0.020(5) -0.005(5)
C75 0.062(8) 0.043(7) 0.043(6) 0.008(5) 0.004(5) 0.003(6)
C76 0.033(6) 0.013(5) 0.030(4) -0.001(4) -0.009(4) 0.005(4)
C77 0.016(5) 0.013(5) 0.044(5) 0.010(4) -0.007(4) 0.004(4)
C78 0.023(5) 0.013(5) 0.040(5) -0.002(4) -0.010(4) 0.003(4)
C79 0.026(5) 0.015(5) 0.054(5) -0.010(4) -0.003(4) 0.000(4)
C80 0.019(5) 0.019(5) 0.041(5) -0.007(4) 0.000(4) 0.008(4)
C81 0.060(8) 0.060(8) 0.054(6) -0.040(6) 0.027(6) -0.009(6)
C82 0.048(7) 0.040(7) 0.057(6) 0.004(5) -0.030(6) -0.013(6)
C83 0.043(7) 0.033(6) 0.055(6) 0.003(5) 0.003(5) -0.011(5)
C84 0.059(8) 0.025(6) 0.048(5) -0.008(5) -0.020(5) -0.002(5)
C85 0.009(4) 0.026(4) 0.041(4) -0.006(4) -0.008(3) -0.001(4)
C86 0.013(5) 0.020(5) 0.044(5) -0.002(4) 0.002(4) -0.005(4)
C87 0.018(5) 0.031(6) 0.057(6) -0.003(5) 0.010(4) -0.001(4)
C88 0.019(5) 0.027(5) 0.036(4) -0.001(4) -0.017(4) 0.005(4)

loop_
_atom_type_symbol
_atom_type_description
_atom_type_scat_dispersion_real
_atom_type_scat_dispersion_imag
_atom_type_scat_source
C C 0.0033 0.0016 'International Tables Vol C Tables 4.2.6.8 and 6.1.1.4'
H H 0.0000 0.0000 'International Tables Vol C Tables 4.2.6.8 and 6.1.1.4'
Ti Ti 0.2776 0.4457 'International Tables Vol C Tables 4.2.6.8 and 6.1.1.4'

loop_
_geom_angle_atom_site_label_1
_geom_angle_atom_site_label_2
_geom_angle_atom_site_label_3
_geom_angle
C1 Ti1 C22 132.8(4)
C1 Ti1 C10 133.8(3)
C22 Ti1 C10 82.8(3)
C1 Ti1 C19 133.2(4)
C22 Ti1 C19 34.8(4)
C10 Ti1 C19 93.0(3)
C1 Ti1 C2 35.2(3)
C22 Ti1 C2 131.3(3)
C10 Ti1 C2 143.5(3)
C19 Ti1 C2 108.9(4)
C1 Ti1 C5 35.5(3)
C22 Ti1 C5 97.7(4)
C10 Ti1 C5 140.6(3)
C19 Ti1 C5 109.8(4)
C2 Ti1 C5 58.5(3)
C1 Ti1 C14 109.5(3)
C22 Ti1 C14 85.2(3)
C10 Ti1 C14 34.1(3)
C19 Ti1 C14 111.6(4)
C2 Ti1 C14 139.4(3)
C5 Ti1 C14 106.5(3)
C1 Ti1 C11 112.6(4)
C22 Ti1 C11 112.8(4)
C10 Ti1 C11 34.3(3)
C19 Ti1 C11 108.0(4)
C2 Ti1 C11 109.6(3)
C5 Ti1 C11 142.1(4)
C14 Ti1 C11 57.0(3)
C1 Ti1 C12 80.6(3)
C22 Ti1 C12 138.1(3)
C10 Ti1 C12 56.4(3)
C19 Ti1 C12 142.2(4)
C2 Ti1 C12 90.5(3)
C5 Ti1 C12 108.0(4)
C14 Ti1 C12 56.3(3)
C11 Ti1 C12 34.2(3)
C1 Ti1 C13 79.3(3)
C22 Ti1 C13 117.3(3)
C10 Ti1 C13 55.8(3)
C19 Ti1 C13 145.3(3)
C2 Ti1 C13 105.7(3)
C5 Ti1 C13 90.7(3)
C14 Ti1 C13 33.9(3)
C11 Ti1 C13 56.0(3)
C12 Ti1 C13 33.2(3)
C1 Ti1 C4 56.3(3)
C22 Ti1 C4 80.3(3)
C10 Ti1 C4 159.7(3)
C19 Ti1 C4 79.3(3)
C2 Ti1 C4 56.2(3)
C5 Ti1 C4 33.4(3)
C14 Ti1 C4 132.6(3)
C11 Ti1 C4 165.8(3)
C12 Ti1 C4 136.9(3)
C13 Ti1 C4 124.1(3)
C1 Ti1 C20 138.5(3)
C22 Ti1 C20 62.2(4)
C10 Ti1 C20 79.3(3)
C19 Ti1 C20 32.5(4)
C2 Ti1 C20 103.6(3)
C5 Ti1 C20 135.6(4)
C14 Ti1 C20 110.2(3)
C11 Ti1 C20 80.4(4)
C12 Ti1 C20 112.7(4)
C13 Ti1 C20 133.5(3)
C4 Ti1 C20 102.2(4)
C2 C1 C5 108.8(8)
C2 C1 Ti1 74.5(5)
C5 C1 Ti1 74.5(5)
C2 C1 H1 125.6
C5 C1 H1 125.6
Ti1 C1 H1 117.4
C3 C2 C1 107.4(8)
C3 C2 C9 126.1(9)
C1 C2 C9 125.9(8)
C3 C2 Ti1 78.0(6)
C1 C2 Ti1 70.3(5)
C9 C2 Ti1 124.0(6)
C2 C3 C4 108.8(8)
C2 C3 C8 126.6(9)
C4 C3 C8 123.8(9)
C2 C3 Ti1 69.0(5)
C4 C3 Ti1 73.1(6)
C8 C3 Ti1 131.7(7)
C5 C4 C3 108.5(8)
C5 C4 C7 125.6(9)
C3 C4 C7 125.5(9)
C5 C4 Ti1 69.3(5)
C3 C4 Ti1 73.4(6)
C7 C4 Ti1 129.4(6)
C4 C5 C1 106.5(8)
C4 C5 C6 127.1(9)
C1 C5 C6 125.9(9)
C4 C5 Ti1 77.4(5)
C1 C5 Ti1 70.0(5)
C6 C5 Ti1 124.0(7)
C5 C6 H6A 109.5
C5 C6 H6B 109.5
H6A C6 H6B 109.5
C5 C6 H6C 109.5
H6A C6 H6C 109.5
H6B C6 H6C 109.5
C4 C7 H7A 109.5
C4 C7 H7B 109.5
H7A C7 H7B 109.5
C4 C7 H7C 109.5
H7A C7 H7C 109.5
H7B C7 H7C 109.5
C3 C8 H8A 109.5
C3 C8 H8B 109.5
H8A C8 H8B 109.5
C3 C8 H8C 109.5
H8A C8 H8C 109.5
H8B C8 H8C 109.5
C2 C9 H9A 109.5
C2 C9 H9B 109.5
H9A C9 H9B 109.5
C2 C9 H9C 109.5
H9A C9 H9C 109.5
H9B C9 H9C 109.5
C14 C10 C11 109.4(8)
C14 C10 Ti1 73.7(5)
C11 C10 Ti1 74.4(5)
C14 C10 H10 125.3
C11 C10 H10 125.3
Ti1 C10 H10 118.3
C10 C11 C12 107.0(8)
C10 C11 C18 127.3(10)
C12 C11 C18 125.3(10)
C10 C11 Ti1 71.3(5)
C12 C11 Ti1 75.0(5)
C18 C11 Ti1 125.1(7)
C13 C12 C11 107.5(8)
C13 C12 C17 127.5(10)
C11 C12 C17 124.1(9)
C13 C12 Ti1 73.6(6)
C11 C12 Ti1 70.9(5)
C17 C12 Ti1 129.6(7)
C12 C13 C14 108.5(9)
C12 C13 C16 125.6(10)
C14 C13 C16 125.3(9)
C12 C13 Ti1 73.2(6)
C14 C13 Ti1 70.0(5)
C16 C13 Ti1 129.7(7)
C10 C14 C13 107.6(8)
C10 C14 C15 127.2(9)
C13 C14 C15 124.8(9)
C10 C14 Ti1 72.2(5)
C13 C14 Ti1 76.2(5)
C15 C14 Ti1 123.4(6)
C14 C15 H15A 109.5
C14 C15 H15B 109.5
H15A C15 H15B 109.5
C14 C15 H15C 109.5
H15A C15 H15C 109.5
H15B C15 H15C 109.5
C13 C16 H16A 109.5
C13 C16 H16B 109.5
H16A C16 H16B 109.5
C13 C16 H16C 109.5
H16A C16 H16C 109.5
H16B C16 H16C 109.5
C12 C17 H17A 109.5
C12 C17 H17B 109.5
H17A C17 H17B 109.5
C12 C17 H17C 109.5
H17A C17 H17C 109.5
H17B C17 H17C 109.5
C11 C18 H18A 109.5
C11 C18 H18B 109.5
H18A C18 H18B 109.5
C11 C18 H18C 109.5
H18A C18 H18C 109.5
H18B C18 H18C 109.5
C20 C19 C22 128.6(10)
C20 C19 Ti1 78.4(7)
C22 C19 Ti1 72.0(6)
C20 C19 H19 115.7
C22 C19 H19 115.7
Ti1 C19 H19 126.1
C19 C20 C21 124.0(11)
C19 C20 Ti1 69.2(6)
C21 C20 Ti1 127.0(8)
C19 C20 H20 118.0
C21 C20 H20 118.0
Ti1 C20 H20 74.9
C20 C21 H21A 109.5
C20 C21 H21B 109.5
H21A C21 H21B 109.5
C20 C21 H21C 109.5
H21A C21 H21C 109.5
H21B C21 H21C 109.5
C19 C22 Ti1 73.2(6)
C19 C22 H22A 116.2
Ti1 C22 H22A 116.2
C19 C22 H22B 116.2
Ti1 C22 H22B 116.2
H22A C22 H22B 113.2
C23 Ti2 C32 133.8(3)
C23 Ti2 C44 132.2(4)
C32 Ti2 C44 82.3(4)
C23 Ti2 C41 133.0(3)
C32 Ti2 C41 93.1(4)
C44 Ti2 C41 34.9(4)
C23 Ti2 C27 35.5(3)
C32 Ti2 C27 141.8(4)
C44 Ti2 C27 96.8(4)
C41 Ti2 C27 107.8(4)
C23 Ti2 C24 35.0(3)
C32 Ti2 C24 142.7(3)
C44 Ti2 C24 133.2(4)
C41 Ti2 C24 110.6(4)
C27 Ti2 C24 58.1(3)
C23 Ti2 C36 112.4(3)
C32 Ti2 C36 34.6(3)
C44 Ti2 C36 113.1(4)
C41 Ti2 C36 109.4(3)
C27 Ti2 C36 142.8(4)
C24 Ti2 C36 108.4(3)
C23 Ti2 C33 110.6(4)
C32 Ti2 C33 33.1(3)
C44 Ti2 C33 83.2(4)
C41 Ti2 C33 109.8(4)
C27 Ti2 C33 108.7(4)
C24 Ti2 C33 139.6(3)
C36 Ti2 C33 56.7(3)
C23 Ti2 C35 80.9(3)
C32 Ti2 C35 56.1(3)
C44 Ti2 C35 137.0(3)
C41 Ti2 C35 143.1(3)
C27 Ti2 C35 109.1(3)
C24 Ti2 C35 89.8(3)
C36 Ti2 C35 33.7(3)
C33 Ti2 C35 56.5(3)
C23 Ti2 C34 79.5(3)
C32 Ti2 C34 55.7(3)
C44 Ti2 C34 115.1(4)
C41 Ti2 C34 144.1(4)
C27 Ti2 C34 91.9(4)
C24 Ti2 C34 105.3(3)
C36 Ti2 C34 56.2(3)
C33 Ti2 C34 34.3(3)
C35 Ti2 C34 33.6(3)
C23 Ti2 C42 140.9(4)
C32 Ti2 C42 77.9(4)
C44 Ti2 C42 61.7(4)
C41 Ti2 C42 32.9(3)
C27 Ti2 C42 134.9(4)
C24 Ti2 C42 106.4(4)
C36 Ti2 C42 80.7(4)
C33 Ti2 C42 107.2(4)
C35 Ti2 C42 113.1(4)
C34 Ti2 C42 132.6(4)
C23 Ti2 C26 56.3(3)
C32 Ti2 C26 161.4(4)
C44 Ti2 C26 81.3(4)
C41 Ti2 C26 78.2(4)
C27 Ti2 C26 33.5(3)
C24 Ti2 C26 55.6(3)
C36 Ti2 C26 164.0(4)
C33 Ti2 C26 135.3(3)
C35 Ti2 C26 137.2(3)
C34 Ti2 C26 125.4(3)
C42 Ti2 C26 101.6(4)
C24 C23 C27 108.8(8)
C24 C23 Ti2 75.4(5)
C27 C23 Ti2 75.1(6)
C24 C23 H23 125.6
C27 C23 H23 125.6
Ti2 C23 H23 116.0
C23 C24 C25 107.2(8)
C23 C24 C31 127.9(9)
C25 C24 C31 124.4(9)
C23 C24 Ti2 69.6(5)
C25 C24 Ti2 77.7(5)
C31 C24 Ti2 124.8(7)
C26 C25 C24 107.6(9)
C26 C25 C30 128.5(10)
C24 C25 C30 123.6(9)
C26 C25 Ti2 72.7(6)
C24 C25 Ti2 68.5(5)
C30 C25 Ti2 129.0(7)
C25 C26 C27 110.6(10)
C25 C26 C29 125.0(10)
C27 C26 C29 123.7(9)
C25 C26 Ti2 74.9(6)
C27 C26 Ti2 69.6(6)
C29 C26 Ti2 130.0(8)
C26 C27 C23 105.8(9)
C26 C27 C28 128.0(10)
C23 C27 C28 126.1(10)
C26 C27 Ti2 76.9(6)
C23 C27 Ti2 69.5(5)
C28 C27 Ti2 121.6(7)
C27 C28 H28A 109.5
C27 C28 H28B 109.5
H28A C28 H28B 109.5
C27 C28 H28C 109.5
H28A C28 H28C 109.5
H28B C28 H28C 109.5
C26 C29 H29A 109.5
C26 C29 H29B 109.5
H29A C29 H29B 109.5
C26 C29 H29C 109.5
H29A C29 H29C 109.5
H29B C29 H29C 109.5
C25 C30 H30A 109.5
C25 C30 H30B 109.5
H30A C30 H30B 109.5
C25 C30 H30C 109.5
H30A C30 H30C 109.5
H30B C30 H30C 109.5
C24 C31 H31A 109.5
C24 C31 H31B 109.5
H31A C31 H31B 109.5
C24 C31 H31C 109.5
H31A C31 H31C 109.5
H31B C31 H31C 109.5
C33 C32 C36 111.1(9)
C33 C32 Ti2 76.6(6)
C36 C32 Ti2 73.9(6)
C33 C32 H32 124.4
C36 C32 H32 124.4
Ti2 C32 H32 116.8
C32 C33 C34 106.3(8)
C32 C33 C40 131.6(10)
C34 C33 C40 122.0(10)
C32 C33 Ti2 70.3(6)
C34 C33 Ti2 73.7(5)
C40 C33 Ti2 123.6(7)
C35 C34 C33 107.8(9)
C35 C34 C39 125.6(10)
C33 C34 C39 125.7(9)
C35 C34 Ti2 72.8(6)
C33 C34 Ti2 72.0(6)
C39 C34 Ti2 129.0(7)
C36 C35 C34 107.8(9)
C36 C35 C38 127.3(9)
C34 C35 C38 124.0(10)
C36 C35 Ti2 70.8(5)
C34 C35 Ti2 73.5(6)
C38 C35 Ti2 129.5(6)
C35 C36 C32 106.9(8)
C35 C36 C37 125.5(10)
C32 C36 C37 127.4(10)
C35 C36 Ti2 75.4(6)
C32 C36 Ti2 71.5(6)
C37 C36 Ti2 122.8(7)
C36 C37 H37A 109.5
C36 C37 H37B 109.5
H37A C37 H37B 109.5
C36 C37 H37C 109.5
H37A C37 H37C 109.5
H37B C37 H37C 109.5
C35 C38 H38A 109.5
C35 C38 H38B 109.5
H38A C38 H38B 109.5
C35 C38 H38C 109.5
H38A C38 H38C 109.5
H38B C38 H38C 109.5
C34 C39 H39A 109.5
C34 C39 H39B 109.5
H39A C39 H39B 109.5
C34 C39 H39C 109.5
H39A C39 H39C 109.5
H39B C39 H39C 109.5
C33 C40 H40A 109.5
C33 C40 H40B 109.5
H40A C40 H40B 109.5
C33 C40 H40C 109.5
H40A C40 H40C 109.5
H40B C40 H40C 109.5
C42 C41 C44 125.3(10)
C42 C41 Ti2 77.3(6)
C44 C41 Ti2 72.5(6)
C42 C41 H41 117.4
C44 C41 H41 117.4
Ti2 C41 H41 124.4
C41 C42 C43 122.7(12)
C41 C42 Ti2 69.8(6)
C43 C42 Ti2 129.9(10)
C41 C42 H42 118.7
C43 C42 H42 118.7
Ti2 C42 H42 71.9
C42 C43 H43A 109.5
C42 C43 H43B 109.5
H43A C43 H43B 109.5
C42 C43 H43C 109.5
H43A C43 H43C 109.5
H43B C43 H43C 109.5
C41 C44 Ti2 72.6(6)
C41 C44 H44A 116.3
Ti2 C44 H44A 116.3
C41 C44 H44B 116.3
Ti2 C44 H44B 116.3
H44A C44 H44B 113.3
C54 Ti3 C66 132.7(4)
C54 Ti3 C63 132.2(3)
C66 Ti3 C63 33.2(4)
C54 Ti3 C45 134.5(3)
C66 Ti3 C45 82.1(3)
C63 Ti3 C45 93.2(3)
C54 Ti3 C58 34.3(3)
C66 Ti3 C58 98.8(4)
C63 Ti3 C58 108.4(3)
C45 Ti3 C58 141.7(3)
C54 Ti3 C55 35.1(3)
C66 Ti3 C55 132.0(4)
C63 Ti3 C55 109.7(4)
C45 Ti3 C55 143.6(4)
C58 Ti3 C55 57.3(3)
C54 Ti3 C46 110.5(3)
C66 Ti3 C46 84.0(4)
C63 Ti3 C46 110.2(4)
C45 Ti3 C46 33.9(3)
C58 Ti3 C46 107.8(3)
C55 Ti3 C46 140.1(4)
C54 Ti3 C48 81.9(4)
C66 Ti3 C48 136.6(4)
C63 Ti3 C48 143.1(3)
C45 Ti3 C48 55.6(3)
C58 Ti3 C48 108.5(4)
C55 Ti3 C48 91.4(4)
C46 Ti3 C48 56.1(3)
C54 Ti3 C49 113.3(4)
C66 Ti3 C49 111.9(4)
C63 Ti3 C49 109.7(3)
C45 Ti3 C49 33.6(3)
C58 Ti3 C49 141.9(4)
C55 Ti3 C49 110.2(4)
C46 Ti3 C49 56.2(3)
C48 Ti3 C49 33.4(3)
C54 Ti3 C47 80.0(3)
C66 Ti3 C47 115.6(3)
C63 Ti3 C47 143.9(4)
C45 Ti3 C47 56.0(3)
C58 Ti3 C47 90.8(3)
C55 Ti3 C47 106.4(4)
C46 Ti3 C47 33.7(3)
C48 Ti3 C47 34.0(3)
C49 Ti3 C47 56.1(3)
C54 Ti3 C64 138.5(4)
C66 Ti3 C64 60.9(4)
C63 Ti3 C64 33.1(4)
C45 Ti3 C64 79.8(4)
C58 Ti3 C64 134.1(4)
C55 Ti3 C64 104.0(4)
C46 Ti3 C64 110.0(4)
C48 Ti3 C64 113.9(4)
C49 Ti3 C64 82.3(4)
C47 Ti3 C64 134.8(4)
C54 Ti3 C56 55.3(3)
C66 Ti3 C56 99.6(4)
C63 Ti3 C56 79.8(4)
C45 Ti3 C56 162.6(3)
C58 Ti3 C56 55.5(3)
C55 Ti3 C56 32.4(4)
C46 Ti3 C56 163.2(3)
C48 Ti3 C56 123.6(4)
C49 Ti3 C56 134.7(4)
C47 Ti3 C56 135.1(4)
C64 Ti3 C56 85.9(4)
C49 C45 C46 110.1(8)
C49 C45 Ti3 76.0(6)
C46 C45 Ti3 74.5(5)
C49 C45 H45 124.9
C46 C45 H45 124.9
Ti3 C45 H45 116.4
C45 C46 C47 107.8(8)
C45 C46 C53 128.2(9)
C47 C46 C53 123.9(9)
C45 C46 Ti3 71.6(5)
C47 C46 Ti3 75.0(5)
C53 C46 Ti3 122.7(7)
C46 C47 C48 106.4(9)
C46 C47 C52 126.0(8)
C48 C47 C52 126.8(9)
C46 C47 Ti3 71.3(5)
C48 C47 Ti3 72.2(6)
C52 C47 Ti3 129.4(7)
C49 C48 C47 108.8(9)
C49 C48 C51 126.4(10)
C47 C48 C51 123.4(10)
C49 C48 Ti3 73.5(6)
C47 C48 Ti3 73.8(6)
C51 C48 Ti3 129.4(7)
C45 C49 C48 106.8(8)
C45 C49 C50 127.4(10)
C48 C49 C50 125.8(10)
C45 C49 Ti3 70.4(6)
C48 C49 Ti3 73.1(6)
C50 C49 Ti3 123.7(7)
C49 C50 H50A 109.5
C49 C50 H50B 109.5
H50A C50 H50B 109.5
C49 C50 H50C 109.5
H50A C50 H50C 109.5
H50B C50 H50C 109.5
C48 C51 H51A 109.5
C48 C51 H51B 109.5
H51A C51 H51B 109.5
C48 C51 H51C 109.5
H51A C51 H51C 109.5
H51B C51 H51C 109.5
C47 C52 H52A 109.5
C47 C52 H52B 109.5
H52A C52 H52B 109.5
C47 C52 H52C 109.5
H52A C52 H52C 109.5
H52B C52 H52C 109.5
C46 C53 H53A 109.5
C46 C53 H53B 109.5
H53A C53 H53B 109.5
C46 C53 H53C 109.5
H53A C53 H53C 109.5
H53B C53 H53C 109.5
C58 C54 C55 109.0(9)
C58 C54 Ti3 75.2(5)
C55 C54 Ti3 75.1(5)
C58 C54 H54 125.5
C55 C54 H54 125.5
Ti3 C54 H54 116.2
C56 C55 C54 106.5(9)
C56 C55 C62 126.5(11)
C54 C55 C62 126.6(11)
C56 C55 Ti3 77.0(6)
C54 C55 Ti3 69.9(5)
C62 C55 Ti3 123.9(7)
C55 C56 C57 109.8(10)
C55 C56 C61 125.8(11)
C57 C56 C61 123.3(12)
C55 C56 Ti3 70.6(6)
C57 C56 Ti3 74.1(6)
C61 C56 Ti3 131.4(7)
C58 C57 C56 106.8(10)
C58 C57 C60 127.2(10)
C56 C57 C60 125.5(11)
C58 C57 Ti3 69.2(5)
C56 C57 Ti3 72.5(7)
C60 C57 Ti3 128.9(8)
C54 C58 C57 107.8(9)
C54 C58 C59 127.2(9)
C57 C58 C59 124.7(10)
C54 C58 Ti3 70.5(5)
C57 C58 Ti3 77.7(6)
C59 C58 Ti3 122.0(7)
C58 C59 H59A 109.5
C58 C59 H59B 109.5
H59A C59 H59B 109.5
C58 C59 H59C 109.5
H59A C59 H59C 109.5
H59B C59 H59C 109.5
C57 C60 H60A 109.5
C57 C60 H60B 109.5
H60A C60 H60B 109.5
C57 C60 H60C 109.5
H60A C60 H60C 109.5
H60B C60 H60C 109.5
C56 C61 H61A 109.5
C56 C61 H61B 109.5
H61A C61 H61B 109.5
C56 C61 H61C 109.5
H61A C61 H61C 109.5
H61B C61 H61C 109.5
C55 C62 H62A 109.5
C55 C62 H62B 109.5
H62A C62 H62B 109.5
C55 C62 H62C 109.5
H62A C62 H62C 109.5
H62B C62 H62C 109.5
C66 C63 C64 126.9(10)
C66 C63 Ti3 72.5(7)
C64 C63 Ti3 77.1(7)
C66 C63 H63 116.5
C64 C63 H63 116.5
Ti3 C63 H63 125.9
C63 C64 C65 125.1(10)
C63 C64 Ti3 69.8(6)
C65 C64 Ti3 129.8(8)
C63 C64 H64 117.5
C65 C64 H64 117.5
Ti3 C64 H64 71.3
C64 C65 H65A 109.5
C64 C65 H65B 109.5
H65A C65 H65B 109.5
C64 C65 H65C 109.5
H65A C65 H65C 109.5
H65B C65 H65C 109.5
C63 C66 Ti3 74.2(7)
C63 C66 H66A 116.1
Ti3 C66 H66A 116.1
C63 C66 H66B 116.1
Ti3 C66 H66B 116.1
H66A C66 H66B 113.1
C88 Ti4 C79 134.1(3)
C88 Ti4 C80 99.2(3)
C79 Ti4 C80 35.4(3)
C88 Ti4 C85 35.1(3)
C79 Ti4 C85 133.0(3)
C80 Ti4 C85 110.3(3)
C88 Ti4 C67 80.8(3)
C79 Ti4 C67 133.4(3)
C80 Ti4 C67 138.4(3)
C85 Ti4 C67 93.6(3)
C88 Ti4 C78 132.3(3)
C79 Ti4 C78 34.9(3)
C80 Ti4 C78 58.3(3)
C85 Ti4 C78 108.7(3)
C67 Ti4 C78 145.0(3)
C88 Ti4 C68 85.1(3)
C79 Ti4 C68 107.8(3)
C80 Ti4 C68 104.1(3)
C85 Ti4 C68 113.2(3)
C67 Ti4 C68 34.3(3)
C78 Ti4 C68 138.1(3)
C88 Ti4 C71 110.5(3)
C79 Ti4 C71 113.3(3)
C80 Ti4 C71 141.5(3)
C85 Ti4 C71 108.0(3)
C67 Ti4 C71 34.2(3)
C78 Ti4 C71 111.3(3)
C68 Ti4 C71 56.7(3)
C88 Ti4 C76 81.1(3)
C79 Ti4 C76 56.8(3)
C80 Ti4 C76 34.1(3)
C85 Ti4 C76 78.9(3)
C67 Ti4 C76 157.6(3)
C78 Ti4 C76 56.5(3)
C68 Ti4 C76 130.6(3)
C71 Ti4 C76 167.8(3)
C88 Ti4 C70 136.3(3)
C79 Ti4 C70 81.4(3)
C80 Ti4 C70 108.2(3)
C85 Ti4 C70 141.4(3)
C67 Ti4 C70 56.0(3)
C78 Ti4 C70 91.3(3)
C68 Ti4 C70 56.0(3)
C71 Ti4 C70 33.5(3)
C76 Ti4 C70 138.1(3)
C88 Ti4 C86 62.5(3)
C79 Ti4 C86 138.5(3)
C80 Ti4 C86 137.0(3)
C85 Ti4 C86 33.4(3)
C67 Ti4 C86 80.1(3)
C78 Ti4 C86 103.8(3)
C68 Ti4 C86 111.9(3)
C71 Ti4 C86 80.0(3)
C76 Ti4 C86 102.9(3)
C70 Ti4 C86 111.1(3)
C88 Ti4 C77 98.1(3)
C79 Ti4 C77 56.9(3)
C80 Ti4 C77 56.8(3)
C85 Ti4 C77 77.8(3)
C67 Ti4 C77 164.8(3)
C78 Ti4 C77 34.2(3)
C68 Ti4 C77 160.9(3)
C71 Ti4 C77 137.0(3)
C76 Ti4 C77 33.2(3)
C70 Ti4 C77 125.3(3)
C86 Ti4 C77 86.0(3)
C71 C67 C68 109.3(7)
C71 C67 Ti4 75.2(5)
C68 C67 Ti4 75.0(5)
C71 C67 H67 125.3
C68 C67 H67 125.3
Ti4 C67 H67 116.3
C69 C68 C67 107.5(7)
C69 C68 C75 125.8(9)
C67 C68 C75 126.7(9)
C69 C68 Ti4 75.6(5)
C67 C68 Ti4 70.7(5)
C75 C68 Ti4 121.4(7)
C68 C69 C70 107.9(8)
C68 C69 C74 126.7(9)
C70 C69 C74 124.2(9)
C68 C69 Ti4 71.2(6)
C70 C69 Ti4 72.3(5)
C74 C69 Ti4 131.9(7)
C71 C70 C69 108.2(8)
C71 C70 C73 126.3(8)
C69 C70 C73 124.3(8)
C71 C70 Ti4 72.0(5)
C69 C70 Ti4 74.0(5)
C73 C70 Ti4 129.9(7)
C70 C71 C67 107.1(8)
C70 C71 C72 126.0(8)
C67 C71 C72 126.7(8)
C70 C71 Ti4 74.5(5)
C67 C71 Ti4 70.6(5)
C72 C71 Ti4 124.9(6)
C71 C72 H72A 109.5
C71 C72 H72B 109.5
H72A C72 H72B 109.5
C71 C72 H72C 109.5
H72A C72 H72C 109.5
H72B C72 H72C 109.5
C70 C73 H73A 109.5
C70 C73 H73B 109.5
H73A C73 H73B 109.5
C70 C73 H73C 109.5
H73A C73 H73C 109.5
H73B C73 H73C 109.5
C69 C74 H74A 109.5
C69 C74 H74B 109.5
H74A C74 H74B 109.5
C69 C74 H74C 109.5
H74A C74 H74C 109.5
H74B C74 H74C 109.5
C68 C75 H75A 109.5
C68 C75 H75B 109.5
H75A C75 H75B 109.5
C68 C75 H75C 109.5
H75A C75 H75C 109.5
H75B C75 H75C 109.5
C77 C76 C80 109.0(8)
C77 C76 C84 125.4(9)
C80 C76 C84 124.9(8)
C77 C76 Ti4 73.9(5)
C80 C76 Ti4 68.9(5)
C84 C76 Ti4 130.5(6)
C76 C77 C78 107.7(8)
C76 C77 C83 126.8(9)
C78 C77 C83 124.1(8)
C76 C77 Ti4 73.0(5)
C78 C77 Ti4 69.4(5)
C83 C77 Ti4 133.2(6)
C79 C78 C77 107.4(8)
C79 C78 C82 125.7(9)
C77 C78 C82 126.4(9)
C79 C78 Ti4 70.6(5)
C77 C78 Ti4 76.4(5)
C82 C78 Ti4 124.8(6)
C78 C79 C80 108.8(8)
C78 C79 Ti4 74.5(5)
C80 C79 Ti4 73.3(5)
C78 C79 H79 125.6
C80 C79 H79 125.6
Ti4 C79 H79 118.5
C76 C80 C79 107.0(8)
C76 C80 C81 125.3(8)
C79 C80 C81 127.3(9)
C76 C80 Ti4 77.0(5)
C79 C80 Ti4 71.4(5)
C81 C80 Ti4 123.1(7)
C80 C81 H81A 109.5
C80 C81 H81B 109.5
H81A C81 H81B 109.5
C80 C81 H81C 109.5
H81A C81 H81C 109.5
H81B C81 H81C 109.5
C78 C82 H82A 109.5
C78 C82 H82B 109.5
H82A C82 H82B 109.5
C78 C82 H82C 109.5
H82A C82 H82C 109.5
H82B C82 H82C 109.5
C77 C83 H83A 109.5
C77 C83 H83B 109.5
H83A C83 H83B 109.5
C77 C83 H83C 109.5
H83A C83 H83C 109.5
H83B C83 H83C 109.5
C76 C84 H84A 109.5
C76 C84 H84B 109.5
H84A C84 H84B 109.5
C76 C84 H84C 109.5
H84A C84 H84C 109.5
H84B C84 H84C 109.5
C86 C85 C88 124.3(8)
C86 C85 Ti4 77.0(5)
C88 C85 Ti4 70.0(5)
C86 C85 H85 117.8
C88 C85 H85 117.8
Ti4 C85 H85 127.3
C85 C86 C87 124.5(8)
C85 C86 Ti4 69.6(5)
C87 C86 Ti4 127.8(6)
C85 C86 H86 117.7
C87 C86 H86 117.7
Ti4 C86 H86 73.5
C86 C87 H87A 109.5
C86 C87 H87B 109.5
H87A C87 H87B 109.5
C86 C87 H87C 109.5
H87A C87 H87C 109.5
H87B C87 H87C 109.5
C85 C88 Ti4 74.9(5)
C85 C88 H88A 116.0
Ti4 C88 H88A 116.0
C85 C88 H88B 116.0
Ti4 C88 H88B 116.0
H88A C88 H88B 113.0

loop_
_geom_bond_atom_site_label_1
_geom_bond_atom_site_label_2
_geom_bond_distance
Ti1 C1 2.328(9)
Ti1 C22 2.363(9)
Ti1 C10 2.376(9)
Ti1 C19 2.378(10)
Ti1 C2 2.382(9)
Ti1 C5 2.387(10)
Ti1 C14 2.396(9)
Ti1 C11 2.417(9)
Ti1 C12 2.471(9)
Ti1 C13 2.476(9)
Ti1 C4 2.490(9)
Ti1 C20 2.492(10)
C1 C2 1.425(12)
C1 C5 1.440(12)
C1 H1 0.9500
C2 C3 1.390(12)
C2 C9 1.519(11)
C3 C4 1.436(13)
C3 C8 1.508(13)
C4 C5 1.404(13)
C4 C7 1.511(12)
C5 C6 1.492(13)
C6 H6A 0.9800
C6 H6B 0.9800
C6 H6C 0.9800
C7 H7A 0.9800
C7 H7B 0.9800
C7 H7C 0.9800
C8 H8A 0.9800
C8 H8B 0.9800
C8 H8C 0.9800
C9 H9A 0.9800
C9 H9B 0.9800
C9 H9C 0.9800
C10 C14 1.398(12)
C10 C11 1.413(13)
C10 H10 0.9500
C11 C12 1.437(15)
C11 C18 1.503(13)
C12 C13 1.412(13)
C12 C17 1.485(13)
C13 C14 1.421(13)
C13 C16 1.510(13)
C14 C15 1.527(12)
C15 H15A 0.9800
C15 H15B 0.9800
C15 H15C 0.9800
C16 H16A 0.9800
C16 H16B 0.9800
C16 H16C 0.9800
C17 H17A 0.9800
C17 H17B 0.9800
C17 H17C 0.9800
C18 H18A 0.9800
C18 H18B 0.9800
C18 H18C 0.9800
C19 C20 1.367(15)
C19 C22 1.419(15)
C19 H19 0.9500
C20 C21 1.492(15)
C20 H20 0.9500
C21 H21A 0.9800
C21 H21B 0.9800
C21 H21C 0.9800
C22 H22A 0.9900
C22 H22B 0.9900
Ti2 C23 2.315(9)
Ti2 C32 2.363(10)
Ti2 C44 2.371(11)
Ti2 C41 2.372(9)
Ti2 C27 2.388(10)
Ti2 C24 2.390(9)
Ti2 C36 2.395(10)
Ti2 C33 2.441(10)
Ti2 C35 2.454(9)
Ti2 C34 2.464(10)
Ti2 C42 2.464(11)
Ti2 C26 2.483(10)
C23 C24 1.418(12)
C23 C27 1.434(13)
C23 H23 0.9500
C24 C25 1.426(12)
C24 C31 1.501(13)
C25 C26 1.393(14)
C25 C30 1.503(13)
C26 C27 1.407(14)
C26 C29 1.516(14)
C27 C28 1.503(14)
C28 H28A 0.9800
C28 H28B 0.9800
C28 H28C 0.9800
C29 H29A 0.9800
C29 H29B 0.9800
C29 H29C 0.9800
C30 H30A 0.9800
C30 H30B 0.9800
C30 H30C 0.9800
C31 H31A 0.9800
C31 H31B 0.9800
C31 H31C 0.9800
C32 C33 1.371(14)
C32 C36 1.415(13)
C32 H32 0.9500
C33 C34 1.446(14)
C33 C40 1.505(13)
C34 C35 1.423(13)
C34 C39 1.518(14)
C35 C36 1.408(13)
C35 C38 1.526(12)
C36 C37 1.505(13)
C37 H37A 0.9800
C37 H37B 0.9800
C37 H37C 0.9800
C38 H38A 0.9800
C38 H38B 0.9800
C38 H38C 0.9800
C39 H39A 0.9800
C39 H39B 0.9800
C39 H39C 0.9800
C40 H40A 0.9800
C40 H40B 0.9800
C40 H40C 0.9800
C41 C42 1.372(14)
C41 C44 1.420(15)
C41 H41 0.9500
C42 C43 1.430(17)
C42 H42 0.9500
C43 H43A 0.9800
C43 H43B 0.9800
C43 H43C 0.9800
C44 H44A 0.9900
C44 H44B 0.9900
Ti3 C54 2.334(9)
Ti3 C66 2.356(11)
Ti3 C63 2.377(11)
Ti3 C45 2.379(9)
Ti3 C58 2.394(9)
Ti3 C55 2.402(9)
Ti3 C46 2.416(9)
Ti3 C48 2.444(10)
Ti3 C49 2.450(10)
Ti3 C47 2.465(10)
Ti3 C64 2.468(10)
Ti3 C56 2.481(11)
C45 C49 1.398(13)
C45 C46 1.399(12)
C45 H45 0.9500
C46 C47 1.417(13)
C46 C53 1.514(12)
C47 C48 1.436(13)
C47 C52 1.497(13)
C48 C49 1.407(14)
C48 C51 1.515(13)
C49 C50 1.494(13)
C50 H50A 0.9800
C50 H50B 0.9800
C50 H50C 0.9800
C51 H51A 0.9800
C51 H51B 0.9800
C51 H51C 0.9800
C52 H52A 0.9800
C52 H52B 0.9800
C52 H52C 0.9800
C53 H53A 0.9800
C53 H53B 0.9800
C53 H53C 0.9800
C54 C58 1.394(13)
C54 C55 1.429(13)
C54 H54 0.9500
C55 C56 1.366(15)
C55 C62 1.513(14)
C56 C57 1.431(15)
C56 C61 1.524(14)
C57 C58 1.397(14)
C57 C60 1.496(15)
C58 C59 1.527(13)
C59 H59A 0.9800
C59 H59B 0.9800
C59 H59C 0.9800
C60 H60A 0.9800
C60 H60B 0.9800
C60 H60C 0.9800
C61 H61A 0.9800
C61 H61B 0.9800
C61 H61C 0.9800
C62 H62A 0.9800
C62 H62B 0.9800
C62 H62C 0.9800
C63 C66 1.354(15)
C63 C64 1.382(15)
C63 H63 0.9500
C64 C65 1.506(14)
C64 H64 0.9500
C65 H65A 0.9800
C65 H65B 0.9800
C65 H65C 0.9800
C66 H66A 0.9900
C66 H66B 0.9900
Ti4 C88 2.310(8)
Ti4 C79 2.334(9)
Ti4 C80 2.359(9)
Ti4 C85 2.373(9)
Ti4 C67 2.374(8)
Ti4 C78 2.383(9)
Ti4 C68 2.430(9)
Ti4 C71 2.434(8)
Ti4 C76 2.464(9)
Ti4 C70 2.466(9)
Ti4 C86 2.466(9)
Ti4 C77 2.475(9)
C67 C71 1.416(11)
C67 C68 1.417(12)
C67 H67 0.9500
C68 C69 1.407(13)
C68 C75 1.512(12)
C69 C70 1.437(12)
C69 C74 1.522(13)
C70 C71 1.413(12)
C70 C73 1.511(12)
C71 C72 1.504(11)
C72 H72A 0.9800
C72 H72B 0.9800
C72 H72C 0.9800
C73 H73A 0.9800
C73 H73B 0.9800
C73 H73C 0.9800
C74 H74A 0.9800
C74 H74B 0.9800
C74 H74C 0.9800
C75 H75A 0.9800
C75 H75B 0.9800
C75 H75C 0.9800
C76 C77 1.410(12)
C76 C80 1.417(13)
C76 C84 1.520(12)
C77 C78 1.432(12)
C77 C83 1.522(13)
C78 C79 1.414(13)
C78 C82 1.497(12)
C79 C80 1.426(13)
C79 H79 0.9500
C80 C81 1.531(13)
C81 H81A 0.9800
C81 H81B 0.9800
C81 H81C 0.9800
C82 H82A 0.9800
C82 H82B 0.9800
C82 H82C 0.9800
C83 H83A 0.9800
C83 H83B 0.9800
C83 H83C 0.9800
C84 H84A 0.9800
C84 H84B 0.9800
C84 H84C 0.9800
C85 C86 1.393(12)
C85 C88 1.412(12)
C85 H85 0.9500
C86 C87 1.509(12)
C86 H86 0.9500
C87 H87A 0.9800
C87 H87B 0.9800
C87 H87C 0.9800
C88 H88A 0.9900
C88 H88B 0.9900

loop_
_geom_torsion_atom_site_label_1
_geom_torsion_atom_site_label_2
_geom_torsion_atom_site_label_3
_geom_torsion_atom_site_label_4
_geom_torsion
C22 Ti1 C1 C2 104.3(6)
C10 Ti1 C1 C2 -125.0(6)
C19 Ti1 C1 C2 56.0(7)
C5 Ti1 C1 C2 115.1(7)
C14 Ti1 C1 C2 -153.6(5)
C11 Ti1 C1 C2 -92.2(5)
C12 Ti1 C1 C2 -104.5(5)
C13 Ti1 C1 C2 -138.2(5)
C4 Ti1 C1 C2 77.6(5)
C20 Ti1 C1 C2 9.3(8)
C22 Ti1 C1 C5 -10.7(7)
C10 Ti1 C1 C5 119.9(6)
C19 Ti1 C1 C5 -59.0(7)
C2 Ti1 C1 C5 -115.1(7)
C14 Ti1 C1 C5 91.3(6)
C11 Ti1 C1 C5 152.7(5)
C12 Ti1 C1 C5 140.4(6)
C13 Ti1 C1 C5 106.7(5)
C4 Ti1 C1 C5 -37.4(5)
C20 Ti1 C1 C5 -105.8(7)
C5 C1 C2 C3 -2.7(10)
Ti1 C1 C2 C3 -69.9(7)
C5 C1 C2 C9 -174.5(9)
Ti1 C1 C2 C9 118.3(9)
C5 C1 C2 Ti1 67.2(6)
C1 Ti1 C2 C3 113.6(8)
C22 Ti1 C2 C3 4.7(7)
C10 Ti1 C2 C3 -150.5(6)
C19 Ti1 C2 C3 -26.6(6)
C5 Ti1 C2 C3 75.5(6)
C14 Ti1 C2 C3 153.7(6)
C11 Ti1 C2 C3 -144.6(5)
C12 Ti1 C2 C3 -173.6(6)
C13 Ti1 C2 C3 156.5(5)
C4 Ti1 C2 C3 35.7(5)
C20 Ti1 C2 C3 -60.1(6)
C22 Ti1 C2 C1 -108.9(6)
C10 Ti1 C2 C1 95.9(7)
C19 Ti1 C2 C1 -140.3(5)
C5 Ti1 C2 C1 -38.1(5)
C14 Ti1 C2 C1 40.1(7)
C11 Ti1 C2 C1 101.7(6)
C12 Ti1 C2 C1 72.8(5)
C13 Ti1 C2 C1 42.9(6)
C4 Ti1 C2 C1 -77.9(6)
C20 Ti1 C2 C1 -173.7(5)
C1 Ti1 C2 C9 -120.7(10)
C22 Ti1 C2 C9 130.4(8)
C10 Ti1 C2 C9 -24.8(11)
C19 Ti1 C2 C9 99.0(8)
C5 Ti1 C2 C9 -158.8(9)
C14 Ti1 C2 C9 -80.6(9)
C11 Ti1 C2 C9 -18.9(9)
C12 Ti1 C2 C9 -47.9(8)
C13 Ti1 C2 C9 -77.8(8)
C4 Ti1 C2 C9 161.4(9)
C20 Ti1 C2 C9 65.6(8)
C1 C2 C3 C4 2.1(11)
C9 C2 C3 C4 173.9(9)
Ti1 C2 C3 C4 -62.6(7)
C1 C2 C3 C8 -168.2(9)
C9 C2 C3 C8 3.6(16)
Ti1 C2 C3 C8 127.1(10)
C1 C2 C3 Ti1 64.7(6)
C9 C2 C3 Ti1 -123.5(9)
C1 Ti1 C3 C2 -39.6(5)
C22 Ti1 C3 C2 -176.4(6)
C10 Ti1 C3 C2 90.9(12)
C19 Ti1 C3 C2 154.4(6)
C5 Ti1 C3 C2 -82.7(6)
C14 Ti1 C3 C2 -75.4(13)
C11 Ti1 C3 C2 49.7(7)
C12 Ti1 C3 C2 7.7(7)
C13 Ti1 C3 C2 -32.9(7)
C4 Ti1 C3 C2 -118.5(8)
C20 Ti1 C3 C2 122.4(6)
C1 Ti1 C3 C4 78.9(6)
C22 Ti1 C3 C4 -57.9(6)
C10 Ti1 C3 C4 -150.6(10)
C19 Ti1 C3 C4 -87.1(6)
C2 Ti1 C3 C4 118.5(8)
C5 Ti1 C3 C4 35.8(5)
C14 Ti1 C3 C4 43.1(14)
C11 Ti1 C3 C4 168.3(6)
C12 Ti1 C3 C4 126.2(6)
C13 Ti1 C3 C4 85.6(7)
C20 Ti1 C3 C4 -119.1(6)
C1 Ti1 C3 C8 -160.5(10)
C22 Ti1 C3 C8 62.6(9)
C10 Ti1 C3 C8 -30.1(17)
C19 Ti1 C3 C8 33.4(9)
C2 Ti1 C3 C8 -121.0(11)
C5 Ti1 C3 C8 156.3(10)
C14 Ti1 C3 C8 163.6(10)
C11 Ti1 C3 C8 -71.2(10)
C12 Ti1 C3 C8 -113.3(9)
C13 Ti1 C3 C8 -153.9(8)
C4 Ti1 C3 C8 120.5(12)
C20 Ti1 C3 C8 1.4(9)
C2 C3 C4 C5 -0.7(12)
C8 C3 C4 C5 169.9(9)
Ti1 C3 C4 C5 -60.7(7)
C2 C3 C4 C7 -172.9(8)
C8 C3 C4 C7 -2.3(16)
Ti1 C3 C4 C7 127.0(9)
C2 C3 C4 Ti1 60.1(7)
C8 C3 C4 Ti1 -129.3(9)
C1 Ti1 C4 C5 40.0(5)
C22 Ti1 C4 C5 -120.5(6)
C10 Ti1 C4 C5 -86.7(10)
C19 Ti1 C4 C5 -155.9(6)
C2 Ti1 C4 C5 82.6(5)
C14 Ti1 C4 C5 -46.2(7)
C11 Ti1 C4 C5 81.4(15)
C12 Ti1 C4 C5 36.9(7)
C13 Ti1 C4 C5 -4.0(7)
C20 Ti1 C4 C5 -179.1(5)
C1 Ti1 C4 C3 -77.8(6)
C22 Ti1 C4 C3 121.7(6)
C10 Ti1 C4 C3 155.5(8)
C19 Ti1 C4 C3 86.3(6)
C2 Ti1 C4 C3 -35.2(5)
C5 Ti1 C4 C3 -117.8(8)
C14 Ti1 C4 C3 -164.0(6)
C11 Ti1 C4 C3 -36.4(17)
C12 Ti1 C4 C3 -80.9(7)
C13 Ti1 C4 C3 -121.7(6)
C20 Ti1 C4 C3 63.2(6)
C1 Ti1 C4 C7 159.6(10)
C22 Ti1 C4 C7 -0.9(9)
C10 Ti1 C4 C7 32.9(15)
C19 Ti1 C4 C7 -36.3(9)
C2 Ti1 C4 C7 -157.8(10)
C5 Ti1 C4 C7 119.6(11)
C14 Ti1 C4 C7 73.4(10)
C11 Ti1 C4 C7 -159.0(12)
C12 Ti1 C4 C7 156.5(8)
C13 Ti1 C4 C7 115.6(9)
C20 Ti1 C4 C7 -59.5(9)
C3 C4 C5 C1 -1.0(11)
C7 C4 C5 C1 171.3(9)
Ti1 C4 C5 C1 -64.4(6)
C3 C4 C5 C6 -173.3(9)
C7 C4 C5 C6 -1.1(16)
Ti1 C4 C5 C6 123.3(10)
C3 C4 C5 Ti1 63.4(7)
C7 C4 C5 Ti1 -124.3(9)
C2 C1 C5 C4 2.3(10)
Ti1 C1 C5 C4 69.4(7)
C2 C1 C5 C6 174.7(9)
Ti1 C1 C5 C6 -118.1(10)
C2 C1 C5 Ti1 -67.2(6)
C1 Ti1 C5 C4 -113.1(7)
C22 Ti1 C5 C4 59.0(6)
C10 Ti1 C5 C4 147.0(6)
C19 Ti1 C5 C4 25.3(6)
C2 Ti1 C5 C4 -75.3(5)
C14 Ti1 C5 C4 146.3(5)
C11 Ti1 C5 C4 -156.7(6)
C12 Ti1 C5 C4 -154.4(5)
C13 Ti1 C5 C4 176.7(5)
C20 Ti1 C5 C4 1.3(8)
C22 Ti1 C5 C1 172.1(5)
C10 Ti1 C5 C1 -99.9(6)
C19 Ti1 C5 C1 138.3(6)
C2 Ti1 C5 C1 37.8(5)
C14 Ti1 C5 C1 -100.6(5)
C11 Ti1 C5 C1 -43.6(8)
C12 Ti1 C5 C1 -41.4(6)
C13 Ti1 C5 C1 -70.2(5)
C4 Ti1 C5 C1 113.1(7)
C20 Ti1 C5 C1 114.4(6)
C1 Ti1 C5 C6 120.5(10)
C22 Ti1 C5 C6 -67.5(8)
C10 Ti1 C5 C6 20.5(11)
C19 Ti1 C5 C6 -101.2(9)
C2 Ti1 C5 C6 158.2(9)
C14 Ti1 C5 C6 19.8(9)
C11 Ti1 C5 C6 76.8(10)
C12 Ti1 C5 C6 79.1(8)
C13 Ti1 C5 C6 50.3(8)
C4 Ti1 C5 C6 -126.5(11)
C20 Ti1 C5 C6 -125.2(8)
C1 Ti1 C10 C14 -53.7(7)
C22 Ti1 C10 C14 92.2(6)
C19 Ti1 C10 C14 125.6(6)
C2 Ti1 C10 C14 -106.3(7)
C5 Ti1 C10 C14 -1.2(8)
C11 Ti1 C10 C14 -116.2(8)
C12 Ti1 C10 C14 -78.2(6)
C13 Ti1 C10 C14 -38.0(5)
C4 Ti1 C10 C14 58.7(11)
C20 Ti1 C10 C14 155.2(6)
C1 Ti1 C10 C11 62.5(7)
C22 Ti1 C10 C11 -151.6(6)
C19 Ti1 C10 C11 -118.3(6)
C2 Ti1 C10 C11 9.9(8)
C5 Ti1 C10 C11 115.0(7)
C14 Ti1 C10 C11 116.2(8)
C12 Ti1 C10 C11 38.0(5)
C13 Ti1 C10 C11 78.2(6)
C4 Ti1 C10 C11 174.9(9)
C20 Ti1 C10 C11 -88.7(6)
C14 C10 C11 C12 -1.1(11)
Ti1 C10 C11 C12 -67.1(7)
C14 C10 C11 C18 -173.6(10)
Ti1 C10 C11 C18 120.4(10)
C14 C10 C11 Ti1 66.0(7)
C1 Ti1 C11 C10 -136.1(5)
C22 Ti1 C11 C10 30.8(6)
C19 Ti1 C11 C10 67.7(6)
C2 Ti1 C11 C10 -173.8(5)
C5 Ti1 C11 C10 -110.4(7)
C14 Ti1 C11 C10 -36.9(5)
C12 Ti1 C11 C10 -114.2(8)
C13 Ti1 C11 C10 -77.7(6)
C4 Ti1 C11 C10 -172.7(12)
C20 Ti1 C11 C10 85.0(6)
C1 Ti1 C11 C12 -21.9(6)
C22 Ti1 C11 C12 145.0(5)
C10 Ti1 C11 C12 114.2(8)
C19 Ti1 C11 C12 -178.1(6)
C2 Ti1 C11 C12 -59.6(6)
C5 Ti1 C11 C12 3.8(8)
C14 Ti1 C11 C12 77.4(6)
C13 Ti1 C11 C12 36.5(5)
C4 Ti1 C11 C12 -58.5(15)
C20 Ti1 C11 C12 -160.8(6)
C1 Ti1 C11 C18 101.0(9)
C22 Ti1 C11 C18 -92.1(10)
C10 Ti1 C11 C18 -122.9(12)
C19 Ti1 C11 C18 -55.2(10)
C2 Ti1 C11 C18 63.3(10)
C5 Ti1 C11 C18 126.7(9)
C14 Ti1 C11 C18 -159.7(11)
C12 Ti1 C11 C18 122.9(12)
C13 Ti1 C11 C18 159.4(11)
C4 Ti1 C11 C18 64.4(18)
C20 Ti1 C11 C18 -37.9(9)
C10 C11 C12 C13 -0.4(11)
C18 C11 C12 C13 172.3(10)
Ti1 C11 C12 C13 -65.0(7)
C10 C11 C12 C17 -170.0(9)
C18 C11 C12 C17 2.8(16)
Ti1 C11 C12 C17 125.4(10)
C10 C11 C12 Ti1 64.6(6)
C18 C11 C12 Ti1 -122.7(10)
C1 Ti1 C12 C13 -84.7(6)
C22 Ti1 C12 C13 63.3(9)
C10 Ti1 C12 C13 77.6(6)
C19 Ti1 C12 C13 118.6(8)
C2 Ti1 C12 C13 -118.6(6)
C5 Ti1 C12 C13 -61.8(6)
C14 Ti1 C12 C13 36.4(6)
C11 Ti1 C12 C13 115.7(8)
C4 Ti1 C12 C13 -82.1(7)
C20 Ti1 C12 C13 136.3(6)
C1 Ti1 C12 C11 159.6(6)
C22 Ti1 C12 C11 -52.4(8)
C10 Ti1 C12 C11 -38.1(5)
C19 Ti1 C12 C11 2.9(9)
C2 Ti1 C12 C11 125.7(6)
C5 Ti1 C12 C11 -177.5(5)
C14 Ti1 C12 C11 -79.3(6)
C13 Ti1 C12 C11 -115.7(8)
C4 Ti1 C12 C11 162.2(5)
C20 Ti1 C12 C11 20.6(6)
C1 Ti1 C12 C17 40.7(10)
C22 Ti1 C12 C17 -171.3(9)
C10 Ti1 C12 C17 -157.0(11)
C19 Ti1 C12 C17 -115.9(10)
C2 Ti1 C12 C17 6.8(10)
C5 Ti1 C12 C17 63.6(10)
C14 Ti1 C12 C17 161.8(12)
C11 Ti1 C12 C17 -118.9(12)
C13 Ti1 C12 C17 125.4(13)
C4 Ti1 C12 C17 43.3(12)
C20 Ti1 C12 C17 -98.3(10)
C11 C12 C13 C14 1.7(11)
C17 C12 C13 C14 170.8(10)
Ti1 C12 C13 C14 -61.5(7)
C11 C12 C13 C16 -169.6(9)
C17 C12 C13 C16 -0.4(17)
Ti1 C12 C13 C16 127.3(10)
C11 C12 C13 Ti1 63.2(7)
C17 C12 C13 Ti1 -127.7(11)
C1 Ti1 C13 C12 89.2(6)
C22 Ti1 C13 C12 -137.8(6)
C10 Ti1 C13 C12 -79.3(7)
C19 Ti1 C13 C12 -109.1(8)
C2 Ti1 C13 C12 65.7(7)
C5 Ti1 C13 C12 123.0(6)
C14 Ti1 C13 C12 -117.5(8)
C11 Ti1 C13 C12 -37.6(6)
C4 Ti1 C13 C12 125.2(6)
C20 Ti1 C13 C12 -61.4(8)
C1 Ti1 C13 C14 -153.2(6)
C22 Ti1 C13 C14 -20.3(7)
C10 Ti1 C13 C14 38.2(5)
C19 Ti1 C13 C14 8.4(9)
C2 Ti1 C13 C14 -176.8(5)
C5 Ti1 C13 C14 -119.4(5)
C11 Ti1 C13 C14 79.9(6)
C12 Ti1 C13 C14 117.5(8)
C4 Ti1 C13 C14 -117.3(5)
C20 Ti1 C13 C14 56.2(7)
C1 Ti1 C13 C16 -33.5(10)
C22 Ti1 C13 C16 99.4(10)
C10 Ti1 C13 C16 158.0(11)
C19 Ti1 C13 C16 128.2(10)
C2 Ti1 C13 C16 -57.0(10)
C5 Ti1 C13 C16 0.3(10)
C14 Ti1 C13 C16 119.8(12)
C11 Ti1 C13 C16 -160.3(11)
C12 Ti1 C13 C16 -122.7(12)
C4 Ti1 C13 C16 2.5(11)
C20 Ti1 C13 C16 175.9(9)
C11 C10 C14 C13 2.1(11)
Ti1 C10 C14 C13 68.6(7)
C11 C10 C14 C15 174.7(9)
Ti1 C10 C14 C15 -118.8(10)
C11 C10 C14 Ti1 -66.5(7)
C12 C13 C14 C10 -2.4(11)
C16 C13 C14 C10 168.9(9)
Ti1 C13 C14 C10 -65.9(6)
C12 C13 C14 C15 -175.2(9)
C16 C13 C14 C15 -3.9(15)
Ti1 C13 C14 C15 121.3(9)
C12 C13 C14 Ti1 63.5(7)
C16 C13 C14 Ti1 -125.1(10)
C1 Ti1 C14 C10 141.9(6)
C22 Ti1 C14 C10 -84.1(6)
C19 Ti1 C14 C10 -60.9(6)
C2 Ti1 C14 C10 118.7(6)
C5 Ti1 C14 C10 179.2(5)
C11 Ti1 C14 C10 37.1(5)
C12 Ti1 C14 C10 78.3(6)
C13 Ti1 C14 C10 113.9(8)
C4 Ti1 C14 C10 -156.3(5)
C20 Ti1 C14 C10 -26.1(7)
C1 Ti1 C14 C13 28.0(6)
C22 Ti1 C14 C13 162.0(6)
C10 Ti1 C14 C13 -113.9(8)
C19 Ti1 C14 C13 -174.8(5)
C2 Ti1 C14 C13 4.8(8)
C5 Ti1 C14 C13 65.3(6)
C11 Ti1 C14 C13 -76.8(6)
C12 Ti1 C14 C13 -35.7(5)
C4 Ti1 C14 C13 89.8(6)
C20 Ti1 C14 C13 -140.0(6)
C1 Ti1 C14 C15 -94.8(9)
C22 Ti1 C14 C15 39.2(9)
C10 Ti1 C14 C15 123.3(11)
C19 Ti1 C14 C15 62.4(9)
C2 Ti1 C14 C15 -118.0(9)
C5 Ti1 C14 C15 -57.5(9)
C11 Ti1 C14 C15 160.4(10)
C12 Ti1 C14 C15 -158.4(10)
C13 Ti1 C14 C15 -122.7(11)
C4 Ti1 C14 C15 -33.0(11)
C20 Ti1 C14 C15 97.2(9)
C1 Ti1 C19 C20 -116.1(7)
C22 Ti1 C19 C20 137.4(10)
C10 Ti1 C19 C20 64.7(7)
C2 Ti1 C19 C20 -85.7(7)
C5 Ti1 C19 C20 -148.1(6)
C14 Ti1 C19 C20 94.0(7)
C11 Ti1 C19 C20 33.2(7)
C12 Ti1 C19 C20 31.5(10)
C13 Ti1 C19 C20 89.0(8)
C4 Ti1 C19 C20 -134.2(7)
C1 Ti1 C19 C22 106.5(7)
C10 Ti1 C19 C22 -72.8(6)
C2 Ti1 C19 C22 136.8(6)
C5 Ti1 C19 C22 74.5(7)
C14 Ti1 C19 C22 -43.4(7)
C11 Ti1 C19 C22 -104.2(6)
C12 Ti1 C19 C22 -105.9(8)
C13 Ti1 C19 C22 -48.5(9)
C4 Ti1 C19 C22 88.3(6)
C20 Ti1 C19 C22 -137.4(10)
C22 C19 C20 C21 176.7(10)
Ti1 C19 C20 C21 121.3(11)
C22 C19 C20 Ti1 55.4(10)
C1 Ti1 C20 C19 98.4(8)
C22 Ti1 C20 C19 -25.9(6)
C10 Ti1 C20 C19 -113.3(7)
C2 Ti1 C20 C19 103.9(7)
C5 Ti1 C20 C19 45.4(8)
C14 Ti1 C20 C19 -98.8(7)
C11 Ti1 C20 C19 -148.1(7)
C12 Ti1 C20 C19 -159.7(6)
C13 Ti1 C20 C19 -128.3(7)
C4 Ti1 C20 C19 46.1(7)
C1 Ti1 C20 C21 -19.1(13)
C22 Ti1 C20 C21 -143.4(11)
C10 Ti1 C20 C21 129.2(11)
C19 Ti1 C20 C21 -117.5(13)
C2 Ti1 C20 C21 -13.6(11)
C5 Ti1 C20 C21 -72.1(12)
C14 Ti1 C20 C21 143.7(10)
C11 Ti1 C20 C21 94.4(10)
C12 Ti1 C20 C21 82.8(10)
C13 Ti1 C20 C21 114.2(10)
C4 Ti1 C20 C21 -71.4(11)
C20 C19 C22 Ti1 -58.0(11)
C1 Ti1 C22 C19 -107.5(7)
C10 Ti1 C22 C19 106.0(7)
C2 Ti1 C22 C19 -59.5(8)
C5 Ti1 C22 C19 -113.8(6)
C14 Ti1 C22 C19 140.1(7)
C11 Ti1 C22 C19 89.1(6)
C12 Ti1 C22 C19 118.0(7)
C13 Ti1 C22 C19 151.3(6)
C4 Ti1 C22 C19 -85.2(6)
C20 Ti1 C22 C19 24.3(6)
C32 Ti2 C23 C24 123.5(6)
C44 Ti2 C23 C24 -108.4(7)
C41 Ti2 C23 C24 -60.4(7)
C27 Ti2 C23 C24 -114.4(8)
C36 Ti2 C23 C24 90.5(6)
C33 Ti2 C23 C24 151.9(5)
C35 Ti2 C23 C24 102.9(6)
C34 Ti2 C23 C24 137.0(6)
C42 Ti2 C23 C24 -12.7(9)
C26 Ti2 C23 C24 -76.7(6)
C32 Ti2 C23 C27 -122.1(6)
C44 Ti2 C23 C27 6.0(8)
C41 Ti2 C23 C27 54.0(8)
C24 Ti2 C23 C27 114.4(8)
C36 Ti2 C23 C27 -155.1(6)
C33 Ti2 C23 C27 -93.7(6)
C35 Ti2 C23 C27 -142.7(6)
C34 Ti2 C23 C27 -108.5(6)
C42 Ti2 C23 C27 101.7(8)
C26 Ti2 C23 C27 37.8(6)
C27 C23 C24 C25 1.1(11)
Ti2 C23 C24 C25 69.4(7)
C27 C23 C24 C31 172.9(10)
Ti2 C23 C24 C31 -118.8(10)
C27 C23 C24 Ti2 -68.3(7)
C32 Ti2 C24 C23 -96.8(7)
C44 Ti2 C24 C23 105.4(7)
C41 Ti2 C24 C23 137.2(6)
C27 Ti2 C24 C23 38.5(5)
C36 Ti2 C24 C23 -102.9(6)
C33 Ti2 C24 C23 -42.9(8)
C35 Ti2 C24 C23 -74.3(5)
C34 Ti2 C24 C23 -44.0(6)
C42 Ti2 C24 C23 171.7(6)
C26 Ti2 C24 C23 78.7(6)
C23 Ti2 C24 C25 -113.8(8)
C32 Ti2 C24 C25 149.4(6)
C44 Ti2 C24 C25 -8.5(8)
C41 Ti2 C24 C25 23.4(7)
C27 Ti2 C24 C25 -75.4(6)
C36 Ti2 C24 C25 143.3(6)
C33 Ti2 C24 C25 -156.8(6)
C35 Ti2 C24 C25 171.9(6)
C34 Ti2 C24 C25 -157.9(6)
C42 Ti2 C24 C25 57.8(6)
C26 Ti2 C24 C25 -35.2(6)
C23 Ti2 C24 C31 122.6(10)
C32 Ti2 C24 C31 25.8(11)
C44 Ti2 C24 C31 -132.0(8)
C41 Ti2 C24 C31 -100.2(8)
C27 Ti2 C24 C31 161.1(10)
C36 Ti2 C24 C31 19.7(9)
C33 Ti2 C24 C31 79.6(10)
C35 Ti2 C24 C31 48.3(8)
C34 Ti2 C24 C31 78.6(9)
C42 Ti2 C24 C31 -65.8(9)
C26 Ti2 C24 C31 -158.7(10)
C23 C24 C25 C26 -1.2(11)
C31 C24 C25 C26 -173.4(10)
Ti2 C24 C25 C26 62.7(7)
C23 C24 C25 C30 172.8(9)
C31 C24 C25 C30 0.6(15)
Ti2 C24 C25 C30 -123.4(9)
C23 C24 C25 Ti2 -63.8(6)
C31 C24 C25 Ti2 124.0(10)
C23 Ti2 C25 C26 -78.5(7)
C32 Ti2 C25 C26 151.0(10)
C44 Ti2 C25 C26 56.2(7)
C41 Ti2 C25 C26 84.7(7)
C27 Ti2 C25 C26 -35.5(6)
C24 Ti2 C25 C26 -117.5(9)
C36 Ti2 C25 C26 -168.7(6)
C33 Ti2 C25 C26 -43.3(15)
C35 Ti2 C25 C26 -127.2(6)
C34 Ti2 C25 C26 -86.1(8)
C42 Ti2 C25 C26 116.9(7)
C23 Ti2 C25 C24 39.0(6)
C32 Ti2 C25 C24 -91.5(11)
C44 Ti2 C25 C24 173.8(6)
C41 Ti2 C25 C24 -157.8(6)
C27 Ti2 C25 C24 82.0(6)
C36 Ti2 C25 C24 -51.2(7)
C33 Ti2 C25 C24 74.2(14)
C35 Ti2 C25 C24 -9.7(7)
C34 Ti2 C25 C24 31.4(8)
C42 Ti2 C25 C24 -125.6(6)
C26 Ti2 C25 C24 117.5(9)
C23 Ti2 C25 C30 155.6(11)
C32 Ti2 C25 C30 25.0(16)
C44 Ti2 C25 C30 -69.7(10)
C41 Ti2 C25 C30 -41.3(9)
C27 Ti2 C25 C30 -161.5(11)
C24 Ti2 C25 C30 116.5(12)
C36 Ti2 C25 C30 65.3(11)
C33 Ti2 C25 C30 -169.2(11)
C35 Ti2 C25 C30 106.8(9)
C34 Ti2 C25 C30 147.9(9)
C42 Ti2 C25 C30 -9.1(10)
C26 Ti2 C25 C30 -126.0(12)
C24 C25 C26 C27 0.8(12)
C30 C25 C26 C27 -172.7(9)
Ti2 C25 C26 C27 60.8(8)
C24 C25 C26 C29 171.5(10)
C30 C25 C26 C29 -2.1(18)
Ti2 C25 C26 C29 -128.6(11)
C24 C25 C26 Ti2 -60.0(7)
C30 C25 C26 Ti2 126.5(10)
C23 Ti2 C26 C25 79.3(7)
C32 Ti2 C26 C25 -152.0(10)
C44 Ti2 C26 C25 -124.0(7)
C41 Ti2 C26 C25 -88.7(6)
C27 Ti2 C26 C25 119.3(10)
C24 Ti2 C26 C25 36.6(6)
C36 Ti2 C26 C25 31.2(16)
C33 Ti2 C26 C25 165.0(6)
C35 Ti2 C26 C25 78.6(8)
C34 Ti2 C26 C25 121.3(6)
C42 Ti2 C26 C25 -65.4(7)
C23 Ti2 C26 C27 -40.0(6)
C32 Ti2 C26 C27 88.7(13)
C44 Ti2 C26 C27 116.7(7)
C41 Ti2 C26 C27 152.0(7)
C24 Ti2 C26 C27 -82.7(7)
C36 Ti2 C26 C27 -88.1(13)
C33 Ti2 C26 C27 45.7(8)
C35 Ti2 C26 C27 -40.7(8)
C34 Ti2 C26 C27 2.0(8)
C42 Ti2 C26 C27 175.3(7)
C23 Ti2 C26 C29 -157.4(11)
C32 Ti2 C26 C29 -28.7(17)
C44 Ti2 C26 C29 -0.7(10)
C41 Ti2 C26 C29 34.6(10)
C27 Ti2 C26 C29 -117.4(12)
C24 Ti2 C26 C29 159.9(11)
C36 Ti2 C26 C29 154.5(12)
C33 Ti2 C26 C29 -71.7(11)
C35 Ti2 C26 C29 -158.1(9)
C34 Ti2 C26 C29 -115.4(10)
C42 Ti2 C26 C29 57.9(10)
C25 C26 C27 C23 -0.2(12)
C29 C26 C27 C23 -171.0(10)
Ti2 C26 C27 C23 63.9(7)
C25 C26 C27 C28 175.8(10)
C29 C26 C27 C28 5.0(18)
Ti2 C26 C27 C28 -120.1(12)
C25 C26 C27 Ti2 -64.1(8)
C29 C26 C27 Ti2 125.2(10)
C24 C23 C27 C26 -0.6(11)
Ti2 C23 C27 C26 -69.1(7)
C24 C23 C27 C28 -176.7(10)
Ti2 C23 C27 C28 114.8(11)
C24 C23 C27 Ti2 68.5(7)
C23 Ti2 C27 C26 112.7(9)
C32 Ti2 C27 C26 -148.9(6)
C44 Ti2 C27 C26 -62.8(7)
C41 Ti2 C27 C26 -28.8(7)
C24 Ti2 C27 C26 74.7(6)
C36 Ti2 C27 C26 152.9(6)
C33 Ti2 C27 C26 -147.9(6)
C35 Ti2 C27 C26 152.1(6)
C34 Ti2 C27 C26 -178.4(6)
C42 Ti2 C27 C26 -6.5(9)
C32 Ti2 C27 C23 98.3(7)
C44 Ti2 C27 C23 -175.5(6)
C41 Ti2 C27 C23 -141.6(6)
C24 Ti2 C27 C23 -38.0(5)
C36 Ti2 C27 C23 40.1(9)
C33 Ti2 C27 C23 99.4(6)
C35 Ti2 C27 C23 39.3(6)
C34 Ti2 C27 C23 68.9(6)
C42 Ti2 C27 C23 -119.3(7)
C26 Ti2 C27 C23 -112.7(9)
C23 Ti2 C27 C28 -120.5(12)
C32 Ti2 C27 C28 -22.2(12)
C44 Ti2 C27 C28 64.0(10)
C41 Ti2 C27 C28 97.9(10)
C24 Ti2 C27 C28 -158.5(11)
C36 Ti2 C27 C28 -80.4(11)
C33 Ti2 C27 C28 -21.1(10)
C35 Ti2 C27 C28 -81.2(10)
C34 Ti2 C27 C28 -51.6(10)
C42 Ti2 C27 C28 120.2(10)
C26 Ti2 C27 C28 126.8(12)
C23 Ti2 C32 C33 54.6(8)
C44 Ti2 C32 C33 -89.4(6)
C41 Ti2 C32 C33 -122.6(6)
C27 Ti2 C32 C33 1.9(9)
C24 Ti2 C32 C33 106.8(7)
C36 Ti2 C32 C33 117.0(8)
C35 Ti2 C32 C33 79.3(6)
C34 Ti2 C32 C33 38.4(6)
C42 Ti2 C32 C33 -151.9(7)
C26 Ti2 C32 C33 -61.4(13)
C23 Ti2 C32 C36 -62.5(8)
C44 Ti2 C32 C36 153.6(7)
C41 Ti2 C32 C36 120.4(6)
C27 Ti2 C32 C36 -115.2(7)
C24 Ti2 C32 C36 -10.3(9)
C33 Ti2 C32 C36 -117.0(8)
C35 Ti2 C32 C36 -37.8(5)
C34 Ti2 C32 C36 -78.7(6)
C42 Ti2 C32 C36 91.1(6)
C26 Ti2 C32 C36 -178.5(10)
C36 C32 C33 C34 1.1(12)
Ti2 C32 C33 C34 -65.5(7)
C36 C32 C33 C40 -175.5(11)
Ti2 C32 C33 C40 117.9(12)
C36 C32 C33 Ti2 66.6(7)
C23 Ti2 C33 C32 -141.1(6)
C44 Ti2 C33 C32 86.3(6)
C41 Ti2 C33 C32 63.4(6)
C27 Ti2 C33 C32 -178.8(6)
C24 Ti2 C33 C32 -116.4(7)
C36 Ti2 C33 C32 -37.2(5)
C35 Ti2 C33 C32 -77.9(6)
C34 Ti2 C33 C32 -114.5(8)
C42 Ti2 C33 C32 28.8(7)
C26 Ti2 C33 C32 156.5(6)
C23 Ti2 C33 C34 -26.6(7)
C32 Ti2 C33 C34 114.5(8)
C44 Ti2 C33 C34 -159.2(6)
C41 Ti2 C33 C34 178.0(6)
C27 Ti2 C33 C34 -64.2(6)
C24 Ti2 C33 C34 -1.9(8)
C36 Ti2 C33 C34 77.3(6)
C35 Ti2 C33 C34 36.7(5)
C42 Ti2 C33 C34 143.4(6)
C26 Ti2 C33 C34 -88.9(7)
C23 Ti2 C33 C40 91.4(10)
C32 Ti2 C33 C40 -127.5(12)
C44 Ti2 C33 C40 -41.2(9)
C41 Ti2 C33 C40 -64.1(10)
C27 Ti2 C33 C40 53.7(10)
C24 Ti2 C33 C40 116.1(9)
C36 Ti2 C33 C40 -164.7(11)
C35 Ti2 C33 C40 154.6(11)
C34 Ti2 C33 C40 118.0(12)
C42 Ti2 C33 C40 -98.7(10)
C26 Ti2 C33 C40 29.0(12)
C32 C33 C34 C35 -1.3(12)
C40 C33 C34 C35 175.7(10)
Ti2 C33 C34 C35 -64.5(7)
C32 C33 C34 C39 -171.3(10)
C40 C33 C34 C39 5.8(16)
Ti2 C33 C34 C39 125.5(10)
C32 C33 C34 Ti2 63.2(7)
C40 C33 C34 Ti2 -119.8(10)
C23 Ti2 C34 C35 -89.2(6)
C32 Ti2 C34 C35 78.9(6)
C44 Ti2 C34 C35 138.9(6)
C41 Ti2 C34 C35 112.7(7)
C27 Ti2 C34 C35 -122.6(6)
C24 Ti2 C34 C35 -65.3(6)
C36 Ti2 C34 C35 36.9(6)
C33 Ti2 C34 C35 115.9(9)
C42 Ti2 C34 C35 65.2(8)
C26 Ti2 C34 C35 -123.7(6)
C23 Ti2 C34 C33 154.8(6)
C32 Ti2 C34 C33 -37.0(6)
C44 Ti2 C34 C33 23.0(7)
C41 Ti2 C34 C33 -3.2(9)
C27 Ti2 C34 C33 121.4(6)
C24 Ti2 C34 C33 178.7(6)
C36 Ti2 C34 C33 -79.1(6)
C35 Ti2 C34 C33 -115.9(9)
C42 Ti2 C34 C33 -50.7(8)
C26 Ti2 C34 C33 120.3(6)
C23 Ti2 C34 C39 33.1(9)
C32 Ti2 C34 C39 -158.8(10)
C44 Ti2 C34 C39 -98.8(9)
C41 Ti2 C34 C39 -125.0(9)
C27 Ti2 C34 C39 -0.3(9)
C24 Ti2 C34 C39 57.0(9)
C36 Ti2 C34 C39 159.2(10)
C33 Ti2 C34 C39 -121.8(12)
C35 Ti2 C34 C39 122.3(12)
C42 Ti2 C34 C39 -172.5(9)
C26 Ti2 C34 C39 -1.4(11)
C33 C34 C35 C36 1.0(12)
C39 C34 C35 C36 171.0(9)
Ti2 C34 C35 C36 -62.9(7)
C33 C34 C35 C38 -169.1(9)
C39 C34 C35 C38 0.9(17)
Ti2 C34 C35 C38 127.0(9)
C33 C34 C35 Ti2 63.9(7)
C39 C34 C35 Ti2 -126.1(10)
C23 Ti2 C35 C36 -159.0(6)
C32 Ti2 C35 C36 38.7(6)
C44 Ti2 C35 C36 55.4(8)
C41 Ti2 C35 C36 0.5(9)
C27 Ti2 C35 C36 179.1(6)
C24 Ti2 C35 C36 -125.0(6)
C33 Ti2 C35 C36 78.8(6)
C34 Ti2 C35 C36 116.2(8)
C42 Ti2 C35 C36 -17.2(7)
C26 Ti2 C35 C36 -158.5(6)
C23 Ti2 C35 C34 84.8(6)
C32 Ti2 C35 C34 -77.4(6)
C44 Ti2 C35 C34 -60.8(8)
C41 Ti2 C35 C34 -115.6(7)
C27 Ti2 C35 C34 62.9(6)
C24 Ti2 C35 C34 118.8(6)
C36 Ti2 C35 C34 -116.2(8)
C33 Ti2 C35 C34 -37.4(6)
C42 Ti2 C35 C34 -133.4(6)
C26 Ti2 C35 C34 85.3(7)
C23 Ti2 C35 C38 -36.1(9)
C32 Ti2 C35 C38 161.7(10)
C44 Ti2 C35 C38 178.4(9)
C41 Ti2 C35 C38 123.5(9)
C27 Ti2 C35 C38 -57.9(10)
C24 Ti2 C35 C38 -2.0(9)
C36 Ti2 C35 C38 123.0(11)
C33 Ti2 C35 C38 -158.2(10)
C34 Ti2 C35 C38 -120.8(12)
C42 Ti2 C35 C38 105.8(9)
C26 Ti2 C35 C38 -35.5(11)
C34 C35 C36 C32 -0.3(11)
C38 C35 C36 C32 169.4(9)
Ti2 C35 C36 C32 -65.1(7)
C34 C35 C36 C37 -175.2(10)
C38 C35 C36 C37 -5.5(17)
Ti2 C35 C36 C37 120.1(11)
C34 C35 C36 Ti2 64.7(7)
C38 C35 C36 Ti2 -125.6(10)
C33 C32 C36 C35 -0.5(12)
Ti2 C32 C36 C35 67.8(7)
C33 C32 C36 C37 174.2(11)
Ti2 C32 C36 C37 -117.5(11)
C33 C32 C36 Ti2 -68.3(8)
C23 Ti2 C36 C35 22.5(7)
C32 Ti2 C36 C35 -113.8(8)
C44 Ti2 C36 C35 -142.4(6)
C41 Ti2 C36 C35 -179.7(6)
C27 Ti2 C36 C35 -1.4(9)
C24 Ti2 C36 C35 59.7(6)
C33 Ti2 C36 C35 -78.2(6)
C34 Ti2 C36 C35 -36.8(5)
C42 Ti2 C36 C35 164.0(6)
C26 Ti2 C36 C35 64.4(14)
C23 Ti2 C36 C32 136.2(6)
C44 Ti2 C36 C32 -28.6(7)
C41 Ti2 C36 C32 -65.9(7)
C27 Ti2 C36 C32 112.4(7)
C24 Ti2 C36 C32 173.5(6)
C33 Ti2 C36 C32 35.6(6)
C35 Ti2 C36 C32 113.8(8)
C34 Ti2 C36 C32 77.0(6)
C42 Ti2 C36 C32 -82.2(6)
C26 Ti2 C36 C32 178.2(11)
C23 Ti2 C36 C37 -100.7(9)
C32 Ti2 C36 C37 123.1(12)
C44 Ti2 C36 C37 94.4(10)
C41 Ti2 C36 C37 57.2(10)
C27 Ti2 C36 C37 -124.6(9)
C24 Ti2 C36 C37 -63.5(10)
C33 Ti2 C36 C37 158.6(11)
C35 Ti2 C36 C37 -123.2(12)
C34 Ti2 C36 C37 -159.9(11)
C42 Ti2 C36 C37 40.8(9)
C26 Ti2 C36 C37 -58.7(17)
C23 Ti2 C41 C42 120.8(8)
C32 Ti2 C41 C42 -62.0(8)
C44 Ti2 C41 C42 -133.7(11)
C27 Ti2 C41 C42 150.4(7)
C24 Ti2 C41 C42 88.6(8)
C36 Ti2 C41 C42 -30.8(8)
C33 Ti2 C41 C42 -91.3(8)
C35 Ti2 C41 C42 -31.1(10)
C34 Ti2 C41 C42 -89.4(9)
C26 Ti2 C41 C42 134.6(8)
C23 Ti2 C41 C44 -105.5(7)
C32 Ti2 C41 C44 71.7(7)
C27 Ti2 C41 C44 -75.9(7)
C24 Ti2 C41 C44 -137.7(6)
C36 Ti2 C41 C44 103.0(6)
C33 Ti2 C41 C44 42.4(7)
C35 Ti2 C41 C44 102.7(7)
C34 Ti2 C41 C44 44.3(9)
C42 Ti2 C41 C44 133.7(11)
C26 Ti2 C41 C44 -91.7(7)
C44 C41 C42 C43 177.2(12)
Ti2 C41 C42 C43 -125.2(13)
C44 C41 C42 Ti2 -57.6(10)
C23 Ti2 C42 C41 -95.1(9)
C32 Ti2 C42 C41 115.6(8)
C44 Ti2 C42 C41 28.0(7)
C27 Ti2 C42 C41 -41.7(10)
C24 Ti2 C42 C41 -102.7(7)
C36 Ti2 C42 C41 150.7(8)
C33 Ti2 C42 C41 100.0(7)
C35 Ti2 C42 C41 160.3(7)
C34 Ti2 C42 C41 127.2(7)
C26 Ti2 C42 C41 -45.4(8)
C23 Ti2 C42 C43 21.2(15)
C32 Ti2 C42 C43 -128.1(13)
C44 Ti2 C42 C43 144.3(14)
C41 Ti2 C42 C43 116.3(15)
C27 Ti2 C42 C43 74.6(13)
C24 Ti2 C42 C43 13.6(13)
C36 Ti2 C42 C43 -93.0(12)
C33 Ti2 C42 C43 -143.7(12)
C35 Ti2 C42 C43 -83.4(13)
C34 Ti2 C42 C43 -116.5(12)
C26 Ti2 C42 C43 70.9(12)
C42 C41 C44 Ti2 59.7(11)
C23 Ti2 C44 C41 108.1(7)
C32 Ti2 C44 C41 -106.9(7)
C27 Ti2 C44 C41 111.6(6)
C24 Ti2 C44 C41 59.8(8)
C36 Ti2 C44 C41 -91.0(7)
C33 Ti2 C44 C41 -140.3(7)
C35 Ti2 C44 C41 -120.8(7)
C34 Ti2 C44 C41 -153.1(6)
C42 Ti2 C44 C41 -26.5(6)
C26 Ti2 C44 C41 81.8(6)
C54 Ti3 C45 C49 61.5(7)
C66 Ti3 C45 C49 -153.1(6)
C63 Ti3 C45 C49 -121.7(6)
C58 Ti3 C45 C49 112.8(7)
C55 Ti3 C45 C49 8.4(9)
C46 Ti3 C45 C49 115.9(8)
C48 Ti3 C45 C49 37.1(5)
C47 Ti3 C45 C49 78.5(6)
C64 Ti3 C45 C49 -91.4(6)
C56 Ti3 C45 C49 -56.3(15)
C54 Ti3 C45 C46 -54.4(7)
C66 Ti3 C45 C46 91.0(6)
C63 Ti3 C45 C46 122.4(6)
C58 Ti3 C45 C46 -3.1(8)
C55 Ti3 C45 C46 -107.5(7)
C48 Ti3 C45 C46 -78.8(6)
C49 Ti3 C45 C46 -115.9(8)
C47 Ti3 C45 C46 -37.4(5)
C64 Ti3 C45 C46 152.7(6)
C56 Ti3 C45 C46 -172.2(12)
C49 C45 C46 C47 -1.5(11)
Ti3 C45 C46 C47 66.9(7)
C49 C45 C46 C53 174.2(10)
Ti3 C45 C46 C53 -117.5(10)
C49 C45 C46 Ti3 -68.3(7)
C54 Ti3 C46 C45 141.7(6)
C66 Ti3 C46 C45 -84.7(6)
C63 Ti3 C46 C45 -64.0(6)
C58 Ti3 C46 C45 178.0(6)
C55 Ti3 C46 C45 118.1(6)
C48 Ti3 C46 C45 77.3(6)
C49 Ti3 C46 C45 36.8(5)
C47 Ti3 C46 C45 115.0(8)
C64 Ti3 C46 C45 -28.7(6)
C56 Ti3 C46 C45 171.9(12)
C54 Ti3 C46 C47 26.8(6)
C66 Ti3 C46 C47 160.3(6)
C63 Ti3 C46 C47 -178.9(5)
C45 Ti3 C46 C47 -115.0(8)
C58 Ti3 C46 C47 63.0(6)
C55 Ti3 C46 C47 3.1(8)
C48 Ti3 C46 C47 -37.7(6)
C49 Ti3 C46 C47 -78.2(6)
C64 Ti3 C46 C47 -143.7(6)
C56 Ti3 C46 C47 57.0(15)
C54 Ti3 C46 C53 -94.2(8)
C66 Ti3 C46 C53 39.4(8)
C63 Ti3 C46 C53 60.2(8)
C45 Ti3 C46 C53 124.1(10)
C58 Ti3 C46 C53 -57.9(8)
C55 Ti3 C46 C53 -117.8(8)
C48 Ti3 C46 C53 -158.6(9)
C49 Ti3 C46 C53 160.9(9)
C47 Ti3 C46 C53 -120.9(10)
C64 Ti3 C46 C53 95.4(8)
C56 Ti3 C46 C53 -63.9(17)
C45 C46 C47 C48 -0.5(12)
C53 C46 C47 C48 -176.3(9)
Ti3 C46 C47 C48 64.1(7)
C45 C46 C47 C52 169.8(9)
C53 C46 C47 C52 -6.1(16)
Ti3 C46 C47 C52 -125.6(10)
C45 C46 C47 Ti3 -64.6(7)
C53 C46 C47 Ti3 119.5(10)
C54 Ti3 C47 C46 -154.6(6)
C66 Ti3 C47 C46 -21.8(7)
C63 Ti3 C47 C46 1.7(9)
C45 Ti3 C47 C46 37.6(5)
C58 Ti3 C47 C46 -121.9(6)
C55 Ti3 C47 C46 -177.9(5)
C48 Ti3 C47 C46 115.0(9)
C49 Ti3 C47 C46 78.4(6)
C64 Ti3 C47 C46 51.7(7)
C56 Ti3 C47 C46 -159.9(6)
C54 Ti3 C47 C48 90.4(6)
C66 Ti3 C47 C48 -136.8(6)
C63 Ti3 C47 C48 -113.3(7)
C45 Ti3 C47 C48 -77.4(6)
C58 Ti3 C47 C48 123.0(6)
C55 Ti3 C47 C48 67.1(7)
C46 Ti3 C47 C48 -115.0(9)
C49 Ti3 C47 C48 -36.6(6)
C64 Ti3 C47 C48 -63.3(8)
C56 Ti3 C47 C48 85.1(8)
C54 Ti3 C47 C52 -33.0(9)
C66 Ti3 C47 C52 99.8(9)
C63 Ti3 C47 C52 123.3(9)
C45 Ti3 C47 C52 159.2(10)
C58 Ti3 C47 C52 -0.3(9)
C55 Ti3 C47 C52 -56.3(9)
C46 Ti3 C47 C52 121.6(11)
C48 Ti3 C47 C52 -123.4(11)
C49 Ti3 C47 C52 -160.0(10)
C64 Ti3 C47 C52 173.3(8)
C56 Ti3 C47 C52 -38.3(10)
C46 C47 C48 C49 2.2(12)
C52 C47 C48 C49 -167.9(9)
Ti3 C47 C48 C49 65.7(7)
C46 C47 C48 C51 169.7(9)
C52 C47 C48 C51 -0.5(18)
Ti3 C47 C48 C51 -126.9(10)
C46 C47 C48 Ti3 -63.5(7)
C52 C47 C48 Ti3 126.4(11)
C54 Ti3 C48 C49 160.0(6)
C66 Ti3 C48 C49 -52.1(8)
C63 Ti3 C48 C49 -0.3(9)
C45 Ti3 C48 C49 -37.3(5)
C58 Ti3 C48 C49 -178.0(6)
C55 Ti3 C48 C49 126.2(6)
C46 Ti3 C48 C49 -78.6(6)
C47 Ti3 C48 C49 -115.9(9)
C64 Ti3 C48 C49 20.2(7)
C56 Ti3 C48 C49 121.7(6)
C54 Ti3 C48 C47 -84.1(6)
C66 Ti3 C48 C47 63.8(8)
C63 Ti3 C48 C47 115.6(8)
C45 Ti3 C48 C47 78.6(6)
C58 Ti3 C48 C47 -62.1(7)
C55 Ti3 C48 C47 -117.9(6)
C46 Ti3 C48 C47 37.3(6)
C49 Ti3 C48 C47 115.9(9)
C64 Ti3 C48 C47 136.1(6)
C56 Ti3 C48 C47 -122.4(6)
C54 Ti3 C48 C51 36.2(9)
C66 Ti3 C48 C51 -176.0(8)
C63 Ti3 C48 C51 -124.2(10)
C45 Ti3 C48 C51 -161.2(11)
C58 Ti3 C48 C51 58.1(10)
C55 Ti3 C48 C51 2.3(10)
C46 Ti3 C48 C51 157.5(11)
C49 Ti3 C48 C51 -123.9(12)
C47 Ti3 C48 C51 120.2(13)
C64 Ti3 C48 C51 -103.7(10)
C56 Ti3 C48 C51 -2.2(11)
C46 C45 C49 C48 2.8(11)
Ti3 C45 C49 C48 -64.5(7)
C46 C45 C49 C50 -174.7(10)
Ti3 C45 C49 C50 118.0(10)
C46 C45 C49 Ti3 67.4(7)
C47 C48 C49 C45 -3.1(12)
C51 C48 C49 C45 -170.1(10)
Ti3 C48 C49 C45 62.8(7)
C47 C48 C49 C50 174.5(9)
C51 C48 C49 C50 7.5(17)
Ti3 C48 C49 C50 -119.7(10)
C47 C48 C49 Ti3 -65.9(8)
C51 C48 C49 Ti3 127.2(10)
C54 Ti3 C49 C45 -136.9(6)
C66 Ti3 C49 C45 28.9(6)
C63 Ti3 C49 C45 64.4(6)
C58 Ti3 C49 C45 -112.3(7)
C55 Ti3 C49 C45 -174.7(6)
C46 Ti3 C49 C45 -37.2(5)
C48 Ti3 C49 C45 -115.4(8)
C47 Ti3 C49 C45 -78.1(6)
C64 Ti3 C49 C45 83.2(6)
C56 Ti3 C49 C45 159.5(6)
C54 Ti3 C49 C48 -21.6(7)
C66 Ti3 C49 C48 144.2(6)
C63 Ti3 C49 C48 179.8(6)
C45 Ti3 C49 C48 115.4(8)
C58 Ti3 C49 C48 3.1(9)
C55 Ti3 C49 C48 -59.3(6)
C46 Ti3 C49 C48 78.2(6)
C47 Ti3 C49 C48 37.3(5)
C64 Ti3 C49 C48 -161.5(6)
C56 Ti3 C49 C48 -85.1(7)
C54 Ti3 C49 C50 100.6(9)
C66 Ti3 C49 C50 -93.6(9)
C63 Ti3 C49 C50 -58.1(10)
C45 Ti3 C49 C50 -122.5(12)
C58 Ti3 C49 C50 125.2(9)
C55 Ti3 C49 C50 62.8(10)
C46 Ti3 C49 C50 -159.6(11)
C48 Ti3 C49 C50 122.2(12)
C47 Ti3 C49 C50 159.5(10)
C64 Ti3 C49 C50 -39.3(9)
C56 Ti3 C49 C50 37.0(11)
C66 Ti3 C54 C58 -9.2(8)
C63 Ti3 C54 C58 -54.9(8)
C45 Ti3 C54 C58 120.8(6)
C55 Ti3 C54 C58 -114.8(8)
C46 Ti3 C54 C58 91.8(6)
C48 Ti3 C54 C58 140.9(6)
C49 Ti3 C54 C58 152.8(5)
C47 Ti3 C54 C58 106.5(6)
C64 Ti3 C54 C58 -101.8(7)
C56 Ti3 C54 C58 -78.0(6)
C66 Ti3 C54 C55 105.6(7)
C63 Ti3 C54 C55 59.9(8)
C45 Ti3 C54 C55 -124.4(7)
C58 Ti3 C54 C55 114.8(8)
C46 Ti3 C54 C55 -153.4(6)
C48 Ti3 C54 C55 -104.3(7)
C49 Ti3 C54 C55 -92.5(7)
C47 Ti3 C54 C55 -138.7(7)
C64 Ti3 C54 C55 12.9(9)
C56 Ti3 C54 C55 36.8(6)
C58 C54 C55 C56 -0.7(11)
Ti3 C54 C55 C56 -69.0(7)
C58 C54 C55 C62 -173.9(10)
Ti3 C54 C55 C62 117.9(10)
C58 C54 C55 Ti3 68.2(6)
C54 Ti3 C55 C56 113.3(9)
C66 Ti3 C55 C56 5.4(8)
C63 Ti3 C55 C56 -23.8(7)
C45 Ti3 C55 C56 -149.7(6)
C58 Ti3 C55 C56 75.9(7)
C46 Ti3 C55 C56 154.2(6)
C48 Ti3 C55 C56 -173.0(7)
C49 Ti3 C55 C56 -144.7(6)
C47 Ti3 C55 C56 156.0(6)
C64 Ti3 C55 C56 -57.9(7)
C66 Ti3 C55 C54 -107.9(7)
C63 Ti3 C55 C54 -137.1(6)
C45 Ti3 C55 C54 97.0(7)
C58 Ti3 C55 C54 -37.4(6)
C46 Ti3 C55 C54 40.9(9)
C48 Ti3 C55 C54 73.7(7)
C49 Ti3 C55 C54 102.0(6)
C47 Ti3 C55 C54 42.7(7)
C64 Ti3 C55 C54 -171.2(6)
C56 Ti3 C55 C54 -113.3(9)
C54 Ti3 C55 C62 -121.2(14)
C66 Ti3 C55 C62 130.8(10)
C63 Ti3 C55 C62 101.7(11)
C45 Ti3 C55 C62 -24.2(14)
C58 Ti3 C55 C62 -158.7(12)
C46 Ti3 C55 C62 -80.4(11)
C48 Ti3 C55 C62 -47.5(11)
C49 Ti3 C55 C62 -19.3(11)
C47 Ti3 C55 C62 -78.6(11)
C64 Ti3 C55 C62 67.6(11)
C56 Ti3 C55 C62 125.5(13)
C54 C55 C56 C57 -0.1(12)
C62 C55 C56 C57 173.0(10)
Ti3 C55 C56 C57 -64.2(8)
C54 C55 C56 C61 -168.4(10)
C62 C55 C56 C61 4.8(18)
Ti3 C55 C56 C61 127.6(11)
C54 C55 C56 Ti3 64.1(6)
C62 C55 C56 Ti3 -122.8(11)
C54 Ti3 C56 C55 -39.9(6)
C66 Ti3 C56 C55 -176.0(6)
C63 Ti3 C56 C55 157.3(7)
C45 Ti3 C56 C55 89.9(13)
C58 Ti3 C56 C55 -81.9(6)
C46 Ti3 C56 C55 -74.9(16)
C48 Ti3 C56 C55 8.4(8)
C49 Ti3 C56 C55 49.6(8)
C47 Ti3 C56 C55 -33.6(9)
C64 Ti3 C56 C55 124.5(7)
C54 Ti3 C56 C57 78.3(7)
C66 Ti3 C56 C57 -57.7(7)
C63 Ti3 C56 C57 -84.5(7)
C45 Ti3 C56 C57 -151.8(11)
C58 Ti3 C56 C57 36.4(6)
C55 Ti3 C56 C57 118.3(10)
C46 Ti3 C56 C57 43.4(17)
C48 Ti3 C56 C57 126.7(7)
C49 Ti3 C56 C57 167.9(6)
C47 Ti3 C56 C57 84.7(8)
C64 Ti3 C56 C57 -117.2(7)
C54 Ti3 C56 C61 -161.1(14)
C66 Ti3 C56 C61 62.9(12)
C63 Ti3 C56 C61 36.1(12)
C45 Ti3 C56 C61 -31(2)
C58 Ti3 C56 C61 157.0(14)
C55 Ti3 C56 C61 -121.1(15)
C46 Ti3 C56 C61 164.0(12)
C48 Ti3 C56 C61 -112.7(12)
C49 Ti3 C56 C61 -71.5(13)
C47 Ti3 C56 C61 -154.8(10)
C64 Ti3 C56 C61 3.3(12)
C55 C56 C57 C58 0.9(13)
C61 C56 C57 C58 169.5(9)
Ti3 C56 C57 C58 -61.1(7)
C55 C56 C57 C60 -172.2(10)
C61 C56 C57 C60 -3.6(18)
Ti3 C56 C57 C60 125.8(11)
C55 C56 C57 Ti3 62.0(8)
C61 C56 C57 Ti3 -129.4(11)
C54 Ti3 C57 C58 38.6(6)
C66 Ti3 C57 C58 -121.1(7)
C63 Ti3 C57 C58 -154.7(7)
C45 Ti3 C57 C58 -88.5(11)
C55 Ti3 C57 C58 81.5(7)
C46 Ti3 C57 C58 -47.8(8)
C48 Ti3 C57 C58 35.8(9)
C49 Ti3 C57 C58 78.8(16)
C47 Ti3 C57 C58 -5.9(8)
C64 Ti3 C57 C58 -179.0(6)
C56 Ti3 C57 C58 116.4(10)
C54 Ti3 C57 C56 -77.8(7)
C66 Ti3 C57 C56 122.6(7)
C63 Ti3 C57 C56 88.9(7)
C45 Ti3 C57 C56 155.1(9)
C58 Ti3 C57 C56 -116.4(10)
C55 Ti3 C57 C56 -34.9(6)
C46 Ti3 C57 C56 -164.2(6)
C48 Ti3 C57 C56 -80.6(8)
C49 Ti3 C57 C56 -37.6(17)
C47 Ti3 C57 C56 -122.3(7)
C64 Ti3 C57 C56 64.6(7)
C54 Ti3 C57 C60 160.2(11)
C66 Ti3 C57 C60 0.6(10)
C63 Ti3 C57 C60 -33.0(10)
C45 Ti3 C57 C60 33.2(16)
C58 Ti3 C57 C60 121.7(13)
C55 Ti3 C57 C60 -156.9(11)
C46 Ti3 C57 C60 73.9(11)
C48 Ti3 C57 C60 157.5(9)
C49 Ti3 C57 C60 -159.5(12)
C47 Ti3 C57 C60 115.7(9)
C64 Ti3 C57 C60 -57.3(10)
C56 Ti3 C57 C60 -121.9(13)
C55 C54 C58 C57 1.3(10)
Ti3 C54 C58 C57 69.4(7)
C55 C54 C58 C59 176.0(10)
Ti3 C54 C58 C59 -115.9(10)
C55 C54 C58 Ti3 -68.1(6)
C56 C57 C58 C54 -1.4(12)
C60 C57 C58 C54 171.7(10)
Ti3 C57 C58 C54 -64.6(6)
C56 C57 C58 C59 -176.2(10)
C60 C57 C58 C59 -3.1(17)
Ti3 C57 C58 C59 120.6(10)
C56 C57 C58 Ti3 63.2(8)
C60 C57 C58 Ti3 -123.7(11)
C66 Ti3 C58 C54 173.2(6)
C63 Ti3 C58 C54 140.4(6)
C45 Ti3 C58 C54 -98.6(7)
C55 Ti3 C58 C54 38.3(6)
C46 Ti3 C58 C54 -100.4(6)
C48 Ti3 C58 C54 -41.1(6)
C49 Ti3 C58 C54 -42.9(8)
C47 Ti3 C58 C54 -70.8(6)
C64 Ti3 C58 C54 115.5(6)
C56 Ti3 C58 C54 77.5(6)
C54 Ti3 C58 C57 -114.2(9)
C66 Ti3 C58 C57 59.0(7)
C63 Ti3 C58 C57 26.2(7)
C45 Ti3 C58 C57 147.2(6)
C55 Ti3 C58 C57 -75.9(7)
C46 Ti3 C58 C57 145.4(6)
C48 Ti3 C58 C57 -155.3(6)
C49 Ti3 C58 C57 -157.1(6)
C47 Ti3 C58 C57 175.1(6)
C64 Ti3 C58 C57 1.3(9)
C56 Ti3 C58 C57 -36.7(6)
C54 Ti3 C58 C59 122.4(11)
C66 Ti3 C58 C59 -64.5(9)
C63 Ti3 C58 C59 -97.3(9)
C45 Ti3 C58 C59 23.8(11)
C55 Ti3 C58 C59 160.7(10)
C46 Ti3 C58 C59 21.9(9)
C48 Ti3 C58 C59 81.2(9)
C49 Ti3 C58 C59 79.4(10)
C47 Ti3 C58 C59 51.6(9)
C64 Ti3 C58 C59 -122.1(8)
C56 Ti3 C58 C59 -160.2(10)
C54 Ti3 C63 C66 106.7(7)
C45 Ti3 C63 C66 -70.2(6)
C58 Ti3 C63 C66 77.6(7)
C55 Ti3 C63 C66 138.6(6)
C46 Ti3 C63 C66 -40.1(7)
C48 Ti3 C63 C66 -100.0(8)
C49 Ti3 C63 C66 -100.2(6)
C47 Ti3 C63 C66 -41.1(9)
C64 Ti3 C63 C66 -135.9(10)
C56 Ti3 C63 C66 125.8(7)
C54 Ti3 C63 C64 -117.4(7)
C66 Ti3 C63 C64 135.9(10)
C45 Ti3 C63 C64 65.7(7)
C58 Ti3 C63 C64 -146.4(6)
C55 Ti3 C63 C64 -85.5(7)
C46 Ti3 C63 C64 95.9(7)
C48 Ti3 C63 C64 35.9(10)
C49 Ti3 C63 C64 35.7(7)
C47 Ti3 C63 C64 94.9(8)
C56 Ti3 C63 C64 -98.2(7)
C66 C63 C64 C65 -178.7(11)
Ti3 C63 C64 C65 125.2(12)
C66 C63 C64 Ti3 56.1(11)
C54 Ti3 C64 C63 97.0(8)
C66 Ti3 C64 C63 -25.9(6)
C45 Ti3 C64 C63 -112.4(7)
C58 Ti3 C64 C63 46.9(9)
C55 Ti3 C64 C63 104.7(7)
C46 Ti3 C64 C63 -96.6(7)
C48 Ti3 C64 C63 -157.4(6)
C49 Ti3 C64 C63 -146.3(7)
C47 Ti3 C64 C63 -124.2(7)
C56 Ti3 C64 C63 77.6(7)
C54 Ti3 C64 C65 -22.4(14)
C66 Ti3 C64 C65 -145.3(12)
C63 Ti3 C64 C65 -119.4(13)
C45 Ti3 C64 C65 128.2(11)
C58 Ti3 C64 C65 -72.5(12)
C55 Ti3 C64 C65 -14.7(11)
C46 Ti3 C64 C65 144.0(10)
C48 Ti3 C64 C65 83.2(11)
C49 Ti3 C64 C65 94.3(11)
C47 Ti3 C64 C65 116.4(10)
C56 Ti3 C64 C65 -41.8(11)
C64 C63 C66 Ti3 -58.0(11)
C54 Ti3 C66 C63 -105.0(7)
C45 Ti3 C66 C63 108.5(6)
C58 Ti3 C66 C63 -110.3(6)
C55 Ti3 C66 C63 -56.9(8)
C46 Ti3 C66 C63 142.6(6)
C48 Ti3 C66 C63 120.7(7)
C49 Ti3 C66 C63 92.8(6)
C47 Ti3 C66 C63 154.6(6)
C64 Ti3 C66 C63 25.7(6)
C56 Ti3 C66 C63 -54.0(7)
C88 Ti4 C67 C71 150.2(6)
C79 Ti4 C67 C71 -64.9(7)
C80 Ti4 C67 C71 -116.2(6)
C85 Ti4 C67 C71 117.4(5)
C78 Ti4 C67 C71 -13.1(8)
C68 Ti4 C67 C71 -115.1(7)
C76 Ti4 C67 C71 -173.4(8)
C70 Ti4 C67 C71 -37.1(5)
C86 Ti4 C67 C71 86.7(5)
C77 Ti4 C67 C71 62.9(13)
C88 Ti4 C67 C68 -94.7(5)
C79 Ti4 C67 C68 50.2(7)
C80 Ti4 C67 C68 -1.1(7)
C85 Ti4 C67 C68 -127.5(5)
C78 Ti4 C67 C68 102.0(7)
C71 Ti4 C67 C68 115.1(7)
C76 Ti4 C67 C68 -58.2(11)
C70 Ti4 C67 C68 78.0(5)
C86 Ti4 C67 C68 -158.1(5)
C77 Ti4 C67 C68 178.0(10)
C71 C67 C68 C69 0.8(10)
Ti4 C67 C68 C69 -67.3(7)
C71 C67 C68 C75 -176.6(10)
Ti4 C67 C68 C75 115.3(10)
C71 C67 C68 Ti4 68.1(6)
C88 Ti4 C68 C69 -164.3(6)
C79 Ti4 C68 C69 -29.4(6)
C80 Ti4 C68 C69 -66.0(6)
C85 Ti4 C68 C69 174.2(5)
C67 Ti4 C68 C69 114.7(7)
C78 Ti4 C68 C69 -8.2(8)
C71 Ti4 C68 C69 77.2(6)
C76 Ti4 C68 C69 -90.5(6)
C70 Ti4 C68 C69 36.7(5)
C86 Ti4 C68 C69 138.0(5)
C77 Ti4 C68 C69 -63.7(11)
C88 Ti4 C68 C67 81.0(5)
C79 Ti4 C68 C67 -144.1(5)
C80 Ti4 C68 C67 179.3(5)
C85 Ti4 C68 C67 59.5(5)
C78 Ti4 C68 C67 -122.9(6)
C71 Ti4 C68 C67 -37.5(5)
C76 Ti4 C68 C67 154.7(5)
C70 Ti4 C68 C67 -78.0(5)
C86 Ti4 C68 C67 23.3(6)
C77 Ti4 C68 C67 -178.4(8)
C88 Ti4 C68 C75 -40.9(8)
C79 Ti4 C68 C75 94.1(8)
C80 Ti4 C68 C75 57.4(9)
C85 Ti4 C68 C75 -62.3(9)
C67 Ti4 C68 C75 -121.8(10)
C78 Ti4 C68 C75 115.3(8)
C71 Ti4 C68 C75 -159.3(10)
C76 Ti4 C68 C75 32.9(10)
C70 Ti4 C68 C75 160.2(9)
C86 Ti4 C68 C75 -98.5(8)
C77 Ti4 C68 C75 59.7(14)
C67 C68 C69 C70 0.6(11)
C75 C68 C69 C70 178.0(9)
Ti4 C68 C69 C70 -63.4(7)
C67 C68 C69 C74 -167.3(9)
C75 C68 C69 C74 10.2(16)
Ti4 C68 C69 C74 128.8(10)
C67 C68 C69 Ti4 64.0(6)
C75 C68 C69 Ti4 -118.6(10)
C88 Ti4 C69 C68 17.6(6)
C79 Ti4 C69 C68 151.5(6)
C80 Ti4 C69 C68 117.6(6)
C85 Ti4 C69 C68 -9.6(8)
C67 Ti4 C69 C68 -38.2(5)
C78 Ti4 C69 C68 174.3(5)
C71 Ti4 C69 C68 -79.9(6)
C76 Ti4 C69 C68 114.8(5)
C70 Ti4 C69 C68 -116.8(8)
C86 Ti4 C69 C68 -59.0(7)
C77 Ti4 C69 C68 155.3(5)
C88 Ti4 C69 C70 134.4(5)
C79 Ti4 C69 C70 -91.7(6)
C80 Ti4 C69 C70 -125.6(6)
C85 Ti4 C69 C70 107.2(7)
C67 Ti4 C69 C70 78.5(6)
C78 Ti4 C69 C70 -68.9(6)
C68 Ti4 C69 C70 116.8(8)
C71 Ti4 C69 C70 36.9(5)
C76 Ti4 C69 C70 -128.4(5)
C86 Ti4 C69 C70 57.8(7)
C77 Ti4 C69 C70 -87.9(6)
C88 Ti4 C69 C74 -105.2(9)
C79 Ti4 C69 C74 28.7(9)
C80 Ti4 C69 C74 -5.2(9)
C85 Ti4 C69 C74 -132.4(9)
C67 Ti4 C69 C74 -161.1(10)
C78 Ti4 C69 C74 51.5(10)
C68 Ti4 C69 C74 -122.8(11)
C71 Ti4 C69 C74 157.3(11)
C76 Ti4 C69 C74 -8.0(11)
C70 Ti4 C69 C74 120.4(12)
C86 Ti4 C69 C74 178.2(8)
C77 Ti4 C69 C74 32.5(11)
C68 C69 C70 C71 -1.7(11)
C74 C69 C70 C71 166.5(9)
Ti4 C69 C70 C71 -64.4(6)
C68 C69 C70 C73 -169.7(9)
C74 C69 C70 C73 -1.4(16)
Ti4 C69 C70 C73 127.7(9)
C68 C69 C70 Ti4 62.6(7)
C74 C69 C70 Ti4 -129.1(9)
C88 Ti4 C70 C71 48.5(7)
C79 Ti4 C70 C71 -162.1(6)
C80 Ti4 C70 C71 174.6(5)
C85 Ti4 C70 C71 -5.5(8)
C67 Ti4 C70 C71 38.0(5)
C78 Ti4 C70 C71 -128.5(5)
C68 Ti4 C70 C71 79.6(6)
C76 Ti4 C70 C71 -165.3(5)
C86 Ti4 C70 C71 -23.2(6)
C77 Ti4 C70 C71 -123.6(5)
C88 Ti4 C70 C69 -67.3(7)
C79 Ti4 C70 C69 82.2(6)
C80 Ti4 C70 C69 58.8(6)
C85 Ti4 C70 C69 -121.3(6)
C67 Ti4 C70 C69 -77.8(6)
C78 Ti4 C70 C69 115.7(6)
C68 Ti4 C70 C69 -36.1(5)
C71 Ti4 C70 C69 -115.8(8)
C76 Ti4 C70 C69 78.9(7)
C86 Ti4 C70 C69 -139.0(5)
C77 Ti4 C70 C69 120.6(6)
C88 Ti4 C70 C73 171.1(7)
C79 Ti4 C70 C73 -39.4(8)
C80 Ti4 C70 C73 -62.8(8)
C85 Ti4 C70 C73 117.1(8)
C67 Ti4 C70 C73 160.6(9)
C78 Ti4 C70 C73 -5.9(8)
C68 Ti4 C70 C73 -157.8(9)
C71 Ti4 C70 C73 122.6(10)
C76 Ti4 C70 C73 -42.7(10)
C86 Ti4 C70 C73 99.4(8)
C77 Ti4 C70 C73 -1.0(9)
C69 C70 C71 C67 2.2(11)
C73 C70 C71 C67 169.8(9)
Ti4 C70 C71 C67 -63.5(6)
C69 C70 C71 C72 -172.2(9)
C73 C70 C71 C72 -4.5(15)
Ti4 C70 C71 C72 122.2(9)
C69 C70 C71 Ti4 65.7(7)
C73 C70 C71 Ti4 -126.7(10)
C68 C67 C71 C70 -1.8(10)
Ti4 C67 C71 C70 66.1(6)
C68 C67 C71 C72 172.4(9)
Ti4 C67 C71 C72 -119.6(9)
C68 C67 C71 Ti4 -67.9(6)
C88 Ti4 C71 C70 -146.5(5)
C79 Ti4 C71 C70 19.4(6)
C80 Ti4 C71 C70 -8.3(8)
C85 Ti4 C71 C70 176.4(5)
C67 Ti4 C71 C70 -114.9(8)
C78 Ti4 C71 C70 57.1(6)
C68 Ti4 C71 C70 -77.3(6)
C76 Ti4 C71 C70 53.1(17)
C86 Ti4 C71 C70 158.1(6)
C77 Ti4 C71 C70 85.1(6)
C88 Ti4 C71 C67 -31.6(6)
C79 Ti4 C71 C67 134.2(5)
C80 Ti4 C71 C67 106.6(6)
C85 Ti4 C71 C67 -68.7(6)
C78 Ti4 C71 C67 172.0(5)
C68 Ti4 C71 C67 37.6(5)
C76 Ti4 C71 C67 168.0(14)
C70 Ti4 C71 C67 114.9(8)
C86 Ti4 C71 C67 -87.1(6)
C77 Ti4 C71 C67 -160.0(5)
C88 Ti4 C71 C72 90.2(8)
C79 Ti4 C71 C72 -104.0(7)
C80 Ti4 C71 C72 -131.6(7)
C85 Ti4 C71 C72 53.0(8)
C67 Ti4 C71 C72 121.8(9)
C78 Ti4 C71 C72 -66.3(8)
C68 Ti4 C71 C72 159.4(9)
C76 Ti4 C71 C72 -70.2(18)
C70 Ti4 C71 C72 -123.3(10)
C86 Ti4 C71 C72 34.7(7)
C77 Ti4 C71 C72 -38.3(9)
C88 Ti4 C76 C77 -120.1(6)
C79 Ti4 C76 C77 78.9(6)
C80 Ti4 C76 C77 118.4(8)
C85 Ti4 C76 C77 -84.6(6)
C67 Ti4 C76 C77 -156.6(8)
C78 Ti4 C76 C77 36.9(5)
C68 Ti4 C76 C77 164.3(5)
C71 Ti4 C76 C77 41.3(18)
C70 Ti4 C76 C77 82.7(7)
C86 Ti4 C76 C77 -61.2(6)
C88 Ti4 C76 C80 121.5(5)
C79 Ti4 C76 C80 -39.5(5)
C85 Ti4 C76 C80 157.0(5)
C67 Ti4 C76 C80 85.1(10)
C78 Ti4 C76 C80 -81.5(6)
C68 Ti4 C76 C80 45.9(6)
C71 Ti4 C76 C80 -77.1(16)
C70 Ti4 C76 C80 -35.7(7)
C86 Ti4 C76 C80 -179.6(5)
C77 Ti4 C76 C80 -118.4(8)
C88 Ti4 C76 C84 3.0(9)
C79 Ti4 C76 C84 -158.0(10)
C80 Ti4 C76 C84 -118.5(11)
C85 Ti4 C76 C84 38.5(9)
C67 Ti4 C76 C84 -33.5(15)
C78 Ti4 C76 C84 160.0(10)
C68 Ti4 C76 C84 -72.6(10)
C71 Ti4 C76 C84 164.4(13)
C70 Ti4 C76 C84 -154.2(8)
C86 Ti4 C76 C84 61.9(9)
C77 Ti4 C76 C84 123.1(12)
C80 C76 C77 C78 -0.8(11)
C84 C76 C77 C78 170.5(9)
Ti4 C76 C77 C78 -61.0(6)
C80 C76 C77 C83 -168.1(9)
C84 C76 C77 C83 3.2(16)
Ti4 C76 C77 C83 131.7(9)
C80 C76 C77 Ti4 60.2(7)
C84 C76 C77 Ti4 -128.5(10)
C88 Ti4 C77 C76 59.7(6)
C79 Ti4 C77 C76 -78.6(6)
C80 Ti4 C77 C76 -36.1(5)
C85 Ti4 C77 C76 88.4(6)
C67 Ti4 C77 C76 144.6(11)
C78 Ti4 C77 C76 -117.1(8)
C68 Ti4 C77 C76 -38.8(12)
C71 Ti4 C77 C76 -168.2(6)
C70 Ti4 C77 C76 -125.9(6)
C86 Ti4 C77 C76 121.1(6)
C88 Ti4 C77 C78 176.8(5)
C79 Ti4 C77 C78 38.5(5)
C80 Ti4 C77 C78 81.0(5)
C85 Ti4 C77 C78 -154.5(6)
C67 Ti4 C77 C78 -98.3(12)
C68 Ti4 C77 C78 78.4(11)
C71 Ti4 C77 C78 -51.1(7)
C76 Ti4 C77 C78 117.1(8)
C70 Ti4 C77 C78 -8.7(6)
C86 Ti4 C77 C78 -121.8(5)
C88 Ti4 C77 C83 -65.2(9)
C79 Ti4 C77 C83 156.5(9)
C80 Ti4 C77 C83 -161.0(9)
C85 Ti4 C77 C83 -36.5(8)
C67 Ti4 C77 C83 19.7(16)
C78 Ti4 C77 C83 118.0(10)
C68 Ti4 C77 C83 -163.7(9)
C71 Ti4 C77 C83 66.9(9)
C76 Ti4 C77 C83 -124.9(11)
C70 Ti4 C77 C83 109.3(8)
C86 Ti4 C77 C83 -3.8(8)
C76 C77 C78 C79 -1.0(10)
C83 C77 C78 C79 166.7(8)
Ti4 C77 C78 C79 -64.3(6)
C76 C77 C78 C82 -173.3(9)
C83 C77 C78 C82 -5.6(14)
Ti4 C77 C78 C82 123.4(10)
C76 C77 C78 Ti4 63.3(6)
C83 C77 C78 Ti4 -129.0(9)
C88 Ti4 C78 C79 110.0(6)
C80 Ti4 C78 C79 37.9(5)
C85 Ti4 C78 C79 140.6(5)
C67 Ti4 C78 C79 -92.6(7)
C68 Ti4 C78 C79 -37.0(7)
C71 Ti4 C78 C79 -100.5(5)
C76 Ti4 C78 C79 78.5(6)
C70 Ti4 C78 C79 -72.9(5)
C86 Ti4 C78 C79 175.1(5)
C77 Ti4 C78 C79 114.3(7)
C88 Ti4 C78 C77 -4.3(7)
C79 Ti4 C78 C77 -114.3(7)
C80 Ti4 C78 C77 -76.4(5)
C85 Ti4 C78 C77 26.4(6)
C67 Ti4 C78 C77 153.2(6)
C68 Ti4 C78 C77 -151.3(5)
C71 Ti4 C78 C77 145.3(5)
C76 Ti4 C78 C77 -35.7(5)
C70 Ti4 C78 C77 172.9(5)
C86 Ti4 C78 C77 60.8(5)
C88 Ti4 C78 C82 -129.4(8)
C79 Ti4 C78 C82 120.6(10)
C80 Ti4 C78 C82 158.5(10)
C85 Ti4 C78 C82 -98.7(8)
C67 Ti4 C78 C82 28.0(11)
C68 Ti4 C78 C82 83.6(9)
C71 Ti4 C78 C82 20.1(9)
C76 Ti4 C78 C82 -160.9(10)
C70 Ti4 C78 C82 47.8(8)
C86 Ti4 C78 C82 -64.3(9)
C77 Ti4 C78 C82 -125.1(11)
C77 C78 C79 C80 2.4(9)
C82 C78 C79 C80 174.8(9)
Ti4 C78 C79 C80 -65.8(6)
C77 C78 C79 Ti4 68.2(6)
C82 C78 C79 Ti4 -119.4(9)
C88 Ti4 C79 C78 -104.3(6)
C80 Ti4 C79 C78 -115.6(7)
C85 Ti4 C79 C78 -55.2(7)
C67 Ti4 C79 C78 128.0(5)
C68 Ti4 C79 C78 155.0(5)
C71 Ti4 C79 C78 94.3(5)
C76 Ti4 C79 C78 -77.6(5)
C70 Ti4 C79 C78 105.0(5)
C86 Ti4 C79 C78 -7.2(7)
C77 Ti4 C79 C78 -37.7(5)
C88 Ti4 C79 C80 11.3(8)
C85 Ti4 C79 C80 60.4(7)
C67 Ti4 C79 C80 -116.4(6)
C78 Ti4 C79 C80 115.6(7)
C68 Ti4 C79 C80 -89.4(6)
C71 Ti4 C79 C80 -150.1(5)
C76 Ti4 C79 C80 38.0(5)
C70 Ti4 C79 C80 -139.4(6)
C86 Ti4 C79 C80 108.4(6)
C77 Ti4 C79 C80 77.9(6)
C77 C76 C80 C79 2.2(11)
C84 C76 C80 C79 -169.0(9)
Ti4 C76 C80 C79 65.6(6)
C77 C76 C80 C81 175.1(9)
C84 C76 C80 C81 3.8(15)
Ti4 C76 C80 C81 -121.5(10)
C77 C76 C80 Ti4 -63.4(7)
C84 C76 C80 Ti4 125.4(9)
C78 C79 C80 C76 -2.9(10)
Ti4 C79 C80 C76 -69.5(6)
C78 C79 C80 C81 -175.6(10)
Ti4 C79 C80 C81 117.8(10)
C78 C79 C80 Ti4 66.6(6)
C88 Ti4 C80 C76 -58.6(5)
C79 Ti4 C80 C76 113.2(8)
C85 Ti4 C80 C76 -24.1(6)
C67 Ti4 C80 C76 -145.2(5)
C78 Ti4 C80 C76 75.9(5)
C68 Ti4 C80 C76 -145.8(5)
C71 Ti4 C80 C76 160.6(5)
C70 Ti4 C80 C76 155.8(5)
C86 Ti4 C80 C76 0.6(7)
C77 Ti4 C80 C76 35.1(5)
C88 Ti4 C80 C79 -171.8(6)
C85 Ti4 C80 C79 -137.3(5)
C67 Ti4 C80 C79 101.6(6)
C78 Ti4 C80 C79 -37.3(5)
C68 Ti4 C80 C79 101.0(6)
C71 Ti4 C80 C79 47.4(8)
C76 Ti4 C80 C79 -113.2(8)
C70 Ti4 C80 C79 42.6(6)
C86 Ti4 C80 C79 -112.6(6)
C77 Ti4 C80 C79 -78.1(6)
C88 Ti4 C80 C81 65.3(8)
C79 Ti4 C80 C81 -122.9(11)
C85 Ti4 C80 C81 99.8(8)
C67 Ti4 C80 C81 -21.3(10)
C78 Ti4 C80 C81 -160.2(9)
C68 Ti4 C80 C81 -21.9(9)
C71 Ti4 C80 C81 -75.5(9)
C76 Ti4 C80 C81 123.9(10)
C70 Ti4 C80 C81 -80.3(8)
C86 Ti4 C80 C81 124.5(8)
C77 Ti4 C80 C81 159.0(9)
C88 Ti4 C85 C86 -134.4(8)
C79 Ti4 C85 C86 116.4(6)
C80 Ti4 C85 C86 148.9(5)
C67 Ti4 C85 C86 -65.9(6)
C78 Ti4 C85 C86 86.7(6)
C68 Ti4 C85 C86 -95.0(6)
C71 Ti4 C85 C86 -34.2(6)
C76 Ti4 C85 C86 135.4(6)
C70 Ti4 C85 C86 -31.0(8)
C77 Ti4 C85 C86 101.5(6)
C79 Ti4 C85 C88 -109.2(6)
C80 Ti4 C85 C88 -76.7(6)
C67 Ti4 C85 C88 68.5(6)
C78 Ti4 C85 C88 -138.9(5)
C68 Ti4 C85 C88 39.4(6)
C71 Ti4 C85 C88 100.2(6)
C76 Ti4 C85 C88 -90.2(6)
C70 Ti4 C85 C88 103.4(7)
C86 Ti4 C85 C88 134.4(8)
C77 Ti4 C85 C88 -124.1(6)
C88 C85 C86 C87 -177.0(9)
Ti4 C85 C86 C87 -122.5(9)
C88 C85 C86 Ti4 -54.4(8)
C88 Ti4 C86 C85 27.6(5)
C79 Ti4 C86 C85 -99.0(7)
C80 Ti4 C86 C85 -45.3(7)
C67 Ti4 C86 C85 112.3(6)
C78 Ti4 C86 C85 -103.2(6)
C68 Ti4 C86 C85 99.3(6)
C71 Ti4 C86 C85 147.1(6)
C76 Ti4 C86 C85 -45.0(6)
C70 Ti4 C86 C85 159.9(5)
C77 Ti4 C86 C85 -73.7(6)
C88 Ti4 C86 C87 146.0(9)
C79 Ti4 C86 C87 19.5(10)
C80 Ti4 C86 C87 73.1(9)
C85 Ti4 C86 C87 118.5(10)
C67 Ti4 C86 C87 -129.2(8)
C78 Ti4 C86 C87 15.2(8)
C68 Ti4 C86 C87 -142.3(7)
C71 Ti4 C86 C87 -94.4(8)
C76 Ti4 C86 C87 73.5(8)
C70 Ti4 C86 C87 -81.7(8)
C77 Ti4 C86 C87 44.7(8)
C86 C85 C88 Ti4 57.5(9)
C79 Ti4 C88 C85 105.8(6)
C80 Ti4 C88 C85 112.4(6)
C67 Ti4 C88 C85 -109.8(6)
C78 Ti4 C88 C85 57.3(7)
C68 Ti4 C88 C85 -144.2(6)
C71 Ti4 C88 C85 -92.5(6)
C76 Ti4 C88 C85 83.4(6)
C70 Ti4 C88 C85 -118.6(6)
C86 Ti4 C88 C85 -26.3(5)
C77 Ti4 C88 C85 54.8(6)
